data_1562123
loop_
_publ_author_name
'Sen, Sajal'
'Perrin, Mark W.'
'Sedgwick, Adam C.'
'Lynch, Vincent M.'
'Sessler, Jonathan L.'
'Arambula, Jonathan F.'

_publ_section_title
;
 Covalent and non-covalent albumin binding of Au(i) bis-NHCs <i>via</i>
 post-synthetic amide modification.
;
_journal_issue 21
_journal_name_full 'Chemical science'
_journal_page_first 7547
_journal_page_last 7553
_journal_paper_doi 10.1039/d1sc01055g
_journal_volume 12
_journal_year 2021
_chemical_formula_moiety 'C27 H36 N2, C18 H23 N3 O2, Au 1+, P F6 1-'
_chemical_formula_sum 'C45 H59 Au F6 N5 O2 P'
_chemical_formula_weight 1043.90
_space_group_crystal_system monoclinic
_space_group_IT_number 4
_space_group_name_Hall 'P 2yb'
_space_group_name_H-M_alt 'P 1 21 1'
_atom_sites_solution_hydrogens geom
_atom_sites_solution_primary dual
_audit_creation_date 2020-07-24
_audit_creation_method
;
Olex2 1.3
(compiled 2019.09.11 svn.r3662 for OlexSys, GUI svn.r5938)
;
_audit_update_record
;
2021-02-10 deposited with the CCDC.	2021-04-26 downloaded from the CCDC.
;
_cell_angle_alpha 90
_cell_angle_beta 100.564(2)
_cell_angle_gamma 90
_cell_formula_units_Z 8
_cell_length_a 11.3001(3)
_cell_length_b 50.4909(13)
_cell_length_c 17.6766(4)
_cell_measurement_reflns_used 12634
_cell_measurement_temperature 100.00(10)
_cell_measurement_theta_max 75.5390
_cell_measurement_theta_min 3.5140
_cell_volume 9914.5(4)
_computing_cell_refinement 'CrysAlisPro 1.171.41.67a (Rigaku OD, 2020)'
_computing_data_collection 'CrysAlisPro 1.171.41.67a (Rigaku OD, 2020)'
_computing_data_reduction 'CrysAlisPro 1.171.41.67a (Rigaku OD, 2020)'
_computing_molecular_graphics 'Olex2 1.3 (Dolomanov et al., 2009)'
_computing_publication_material 'Olex2 1.3 (Dolomanov et al., 2009)'
_computing_structure_refinement 'ShelXL 2018/3 (Sheldrick, 2015)'
_computing_structure_solution 'ShelXT n/a (Sheldrick, 2015)'
_diffrn_ambient_environment N~2~
_diffrn_ambient_temperature 100.00(10)
_diffrn_detector 'Hybrid Pixel Array Detector'
_diffrn_detector_area_resol_mean 10.0000
_diffrn_detector_type HyPix
_diffrn_measured_fraction_theta_full 0.989
_diffrn_measured_fraction_theta_max 0.989
_diffrn_measurement_details
;
List of Runs (angles in degrees, time in seconds):

  # Type    Start    End  Width  t~exp~   \w     \q     \k     \f   Frames
#--------------------------------------------------------------------------
  1  \w    -42.00  13.00   0.50    8.00    --  -47.95  37.00  90.00  110
  2  \w    -29.00  28.00   0.50    8.00    --  -47.95  19.00 -30.00  114
  3  \w    -34.00  22.00   0.50    8.00    --  -47.95  37.00  30.00  112
  4  \w    -20.00  24.00   0.50    8.00    --   47.95 -19.00 -90.00   88
  5  \w      7.00  46.00   0.50    8.00    --   47.95 -99.00-150.00   78
  6  \w    -63.00 -37.00   0.50   32.00    --  -91.75  57.00-180.00   52
  7  \w    -84.00 -20.00   0.50   32.00    --  -91.75 125.00 -90.00  128
  8  \w    -68.00 -26.00   0.50   32.00    --  -91.75 125.00-150.00   84
  9  \w   -131.00-103.00   0.50   32.00    --  -91.75 -57.00 -30.00   56
 10  \w     38.00  65.00   0.50   32.00    --  107.11 -57.00-120.00   54
 11  \w     72.00 103.00   0.50   32.00    --  107.11 -99.00  90.00   62
 12  \w    102.00 162.00   0.50   32.00    --  107.11  57.00  90.00  120
 13  \w     35.00  93.00   0.50   32.00    --  107.11 -77.00   0.00  116
 14  \w     71.00  97.00   0.50   32.00    --  107.11 -99.00   0.00   52
 15  \w     40.00  66.00   0.50   32.00    --  107.11 -57.00-150.00   52
 16  \w     49.00  96.00   0.50   32.00    --  107.11 -77.00  30.00   94
 17  \w    113.00 155.00   0.50   32.00    --  107.11  37.00  60.00   84
 18  \w     36.00 110.00   0.50   32.00    --  107.11-125.00-180.00  148
 19  \w     88.00 168.00   0.50   32.00    --  107.11  77.00  60.00  160
;
_diffrn_measurement_device 'four-circle diffractometer'
_diffrn_measurement_device_type 'XtaLAB Synergy, Dualflex, HyPix'
_diffrn_measurement_method '\w scans'
_diffrn_orient_matrix_type 'CrysAlisPro convention (1999,Acta A55,543-557)'
_diffrn_orient_matrix_UB_11 0.0018401000
_diffrn_orient_matrix_UB_12 -0.0174691000
_diffrn_orient_matrix_UB_13 0.0715265000
_diffrn_orient_matrix_UB_21 0.0304122000
_diffrn_orient_matrix_UB_22 -0.0243533000
_diffrn_orient_matrix_UB_23 -0.0454947000
_diffrn_orient_matrix_UB_31 0.1353826000
_diffrn_orient_matrix_UB_32 0.0056943000
_diffrn_orient_matrix_UB_33 0.0258912000
_diffrn_radiation_monochromator mirror
_diffrn_radiation_probe x-ray
_diffrn_radiation_type 'Cu K\a'
_diffrn_radiation_wavelength 1.54184
_diffrn_reflns_av_R_equivalents 0.0781
_diffrn_reflns_av_unetI/netI 0.1061
_diffrn_reflns_Laue_measured_fraction_full 0.989
_diffrn_reflns_Laue_measured_fraction_max 0.989
_diffrn_reflns_limit_h_max 13
_diffrn_reflns_limit_h_min -12
_diffrn_reflns_limit_k_max 60
_diffrn_reflns_limit_k_min -50
_diffrn_reflns_limit_l_max 21
_diffrn_reflns_limit_l_min -21
_diffrn_reflns_number 56285
_diffrn_reflns_point_group_measured_fraction_full 0.797
_diffrn_reflns_point_group_measured_fraction_max 0.797
_diffrn_reflns_theta_full 67.073
_diffrn_reflns_theta_max 67.073
_diffrn_reflns_theta_min 2.543
_diffrn_source 'micro-focus sealed X-ray tube'
_diffrn_source_type 'PhotonJet (Cu) X-ray Source'
_exptl_absorpt_coefficient_mu 6.401
_exptl_absorpt_correction_T_max 1.00000
_exptl_absorpt_correction_T_min 0.72943
_exptl_absorpt_correction_type 'gaussian and multi-scan'
_exptl_absorpt_process_details
;
CrysAlisPro 1.171.41.70a (Rigaku Oxford Diffraction, 2020)
Numerical absorption correction based on gaussian integration over
a multifaceted crystal model
Empirical absorption correction using spherical harmonics,
implemented in SCALE3 ABSPACK scaling algorithm.
;
_exptl_crystal_colour 'clear colourless'
_exptl_crystal_colour_lustre clear
_exptl_crystal_colour_primary colourless
_exptl_crystal_density_diffrn 1.399
_exptl_crystal_description needle
_exptl_crystal_F_000 4224
_exptl_crystal_size_max 0.093
_exptl_crystal_size_mid 0.01
_exptl_crystal_size_min 0.01
_refine_diff_density_max 1.643
_refine_diff_density_min -1.715
_refine_diff_density_rms 0.130
_refine_ls_abs_structure_details
;
 Refined as an inversion twin.
;
_refine_ls_abs_structure_Flack 0.465(13)
_refine_ls_extinction_method none
_refine_ls_goodness_of_fit_ref 1.032
_refine_ls_hydrogen_treatment constr
_refine_ls_matrix_type full
_refine_ls_number_parameters 2345
_refine_ls_number_reflns 28213
_refine_ls_number_restraints 4029
_refine_ls_restrained_S_all 0.980
_refine_ls_R_factor_all 0.0922
_refine_ls_R_factor_gt 0.0615
_refine_ls_shift/su_max 0.023
_refine_ls_shift/su_mean 0.000
_refine_ls_structure_factor_coef Fsqd
_refine_ls_weighting_details 'w=1/[\s^2^(Fo^2^)+(0.0605P)^2^+14.3210P] where P=(Fo^2^+2Fc^2^)/3'
_refine_ls_weighting_scheme calc
_refine_ls_wR_factor_gt 0.1375
_refine_ls_wR_factor_ref 0.1499
_reflns_Friedel_coverage 0.591
_reflns_Friedel_fraction_full 0.600
_reflns_Friedel_fraction_max 0.600
_reflns_number_gt 20082
_reflns_number_total 28213
_reflns_threshold_expression 'I > 2\s(I)'
_cod_data_source_file d1sc01055g2.cif
_cod_data_source_block Complex4
_cod_depositor_comments 'Adding full bibliography for 1562121--1562124.cif.'
_cod_database_code 1562123
_shelx_shelxl_version_number 2018/3
_chemical_oxdiff_formula 'Au N5 O2 C45 H62 P F6'
_shelx_space_group_comment
;
The symmetry employed for this shelxl refinement is uniquely defined
by the following loop, which should always be used as a source of
symmetry information in preference to the above space-group names.
They are only intended as comments.
;
_shelx_estimated_absorpt_t_max 0.939
_shelx_estimated_absorpt_t_min 0.587
_reflns_odcompleteness_completeness 99.40
_reflns_odcompleteness_iscentric 1
_reflns_odcompleteness_theta 66.97
_olex2_refinement_description
;
1. Twinned data refinement
 Scales: 0.535(13)
 0.465(13)
2. Fixed Uiso
 At 1.2 times of:
  All C(H) groups, All C(H,H) groups
 At 1.5 times of:
  All C(H,H,H) groups
3. Restrained distances
 P4-F19 = P4-F20 = P4-F21 = P4-F22 = P4-F23 = P4-F24
 1.58 with sigma of 0.02
 F19-F21 = F19-F22 = F19-F23 = F19-F24
 2.33 with sigma of 0.02
 F20-F21 = F20-F22 = F20-F23 = F20-F24 = F21-F22 = F21-F24 = F22-F23 = F23-F24
 2.33 with sigma of 0.02
 C68-C62
 2.5 with sigma of 0.02
 C69-C62
 2.5 with sigma of 0.02
 C67-C68 = C67-C69
 1.5 with sigma of 0.02
 C231-C230
 1.5 with sigma of 0.02
 C130-C131
 1.5 with sigma of 0.02
 C231-O5A
 1.2 with sigma of 0.02
 O5-C131
 1.2 with sigma of 0.02
 N15A-C231
 1.35 with sigma of 0.02
 N15-C131
 1.35 with sigma of 0.02
 C235-N15A
 1.47 with sigma of 0.02
 C232-N15A
 1.47 with sigma of 0.02
 N15-C132
 1.47 with sigma of 0.02
 C135-N15
 1.47 with sigma of 0.02
 C234-C235
 1.49 with sigma of 0.02
 C135-C134
 1.49 with sigma of 0.02
 C133-C132
 1.49 with sigma of 0.02
 C232-C233
 1.49 with sigma of 0.02
 O6-C133
 1.42 with sigma of 0.02
 O6-C134
 1.42 with sigma of 0.02
 C234-O6A
 1.42 with sigma of 0.02
 O6A-C233
 1.42 with sigma of 0.02
 C134-C133
 2.33 with sigma of 0.02
 C233-C234
 2.33 with sigma of 0.02
 C232-C235
 2.44 with sigma of 0.02
 C132-C135
 2.44 with sigma of 0.02
 N15-O6
 2.8 with sigma of 0.02
 N15A-O6A
 2.8 with sigma of 0.02
 C133-C135
 2.8 with sigma of 0.02
 C233-C235
 2.8 with sigma of 0.02
 C132-C134
 2.8 with sigma of 0.02
 C234-C232
 2.8 with sigma of 0.02
 C231-C235
 2.47 with sigma of 0.02
 C232-C231
 2.47 with sigma of 0.02
 C131-C132
 2.47 with sigma of 0.02
 C131-C135
 2.47 with sigma of 0.02
 P4-F19 \\sim P4A-F23A
 with sigma of 0.02
 P4-F21 \\sim P4A-F24A
 with sigma of 0.02
 P4-F23 \\sim P4A-F19A
 with sigma of 0.02
 P4-F24 \\sim P4A-F21A
 with sigma of 0.02
 P4-F19 \\sim P4A-F19A
 with sigma of 0.02
 P4-F20 \\sim P4A-F20A
 with sigma of 0.02
 P4-F21 \\sim P4A-F21A
 with sigma of 0.02
 P4-F22 \\sim P4A-F22A
 with sigma of 0.02
 P4-F23 \\sim P4A-F23A
 with sigma of 0.02
 P4-F24 \\sim P4A-F24A
 with sigma of 0.02
 O5-C131 \\sim O5A-C231
 with sigma of 0.02
 O6-C133 \\sim O6A-C233
 with sigma of 0.02
 O6-C134 \\sim O6A-C234
 with sigma of 0.02
 N14-C130 \\sim N14-C230
 with sigma of 0.02
 N15-C131 \\sim N15A-C231
 with sigma of 0.02
 N15-C132 \\sim N15A-C232
 with sigma of 0.02
 N15-C135 \\sim N15A-C235
 with sigma of 0.02
 C130-C131 \\sim C230-C231
 with sigma of 0.02
 C132-C133 \\sim C232-C233
 with sigma of 0.02
 C134-C135 \\sim C234-C235
 with sigma of 0.02
 O5-N15 \\sim O5A-N15A
 with sigma of 0.04
 O5-C130 \\sim O5A-C230
 with sigma of 0.04
 O6-C132 \\sim O6A-C232
 with sigma of 0.04
 O6-C135 \\sim O6A-C235
 with sigma of 0.04
 N14-C131 \\sim N14-C231
 with sigma of 0.04
 N15-C130 \\sim N15A-C230
 with sigma of 0.04
 N15-C133 \\sim N15A-C233
 with sigma of 0.04
 N15-C134 \\sim N15A-C234
 with sigma of 0.04
 C131-C132 \\sim C231-C232
 with sigma of 0.04
 C131-C135 \\sim C231-C235
 with sigma of 0.04
 C132-C135 \\sim C232-C235
 with sigma of 0.04
 C133-C134 \\sim C233-C234
 with sigma of 0.04
4. Uiso/Uaniso restraints and constraints
F19 \\sim F20 \\sim F21 \\sim F22 \\sim F23 \\sim F24 \\sim F19A \\sim F20A
\\sim F21A \\sim F22A \\sim F23A \\sim F24A: within 2A with sigma of 0.01 and
sigma for terminal atoms of 0.02 within 2A
O5A \\sim C231 \\sim C230 \\sim C130 \\sim C131 \\sim O5 \\sim N15A \\sim N15
\\sim C235 \\sim C135 \\sim C134 \\sim C234 \\sim O6 \\sim O6A \\sim C233 \\sim
C133 \\sim C132 \\sim C232: within 2A with sigma of 0.01 and sigma for terminal
atoms of 0.02 within 2A
All non-hydrogen atoms restrained to be isotropic: with sigma of 0.01 and sigma
for terminal atoms of 0.02
Uanis(P4) = Uanis(P4A)
5. Rigid body (RIGU) restrains
 All non-hydrogen atoms
 with sigma for 1-2 distances of 0.004 and sigma for 1-3 distances of 0.004
6. Others
 Sof(P4A)=Sof(F19A)=Sof(F20A)=Sof(F21A)=Sof(F22A)=Sof(F23A)=Sof(F24A)=1-FVAR(1)
 Sof(P4)=Sof(F19)=Sof(F20)=Sof(F21)=Sof(F22)=Sof(F23)=Sof(F24)=FVAR(1)
 Sof(C230)=Sof(H23A)=Sof(H23B)=Sof(C231)=Sof(O5A)=Sof(N15A)=Sof(C232)=
 Sof(H23C)=Sof(H23D)=Sof(C233)=Sof(H23E)=Sof(H23F)=Sof(C235)=Sof(H23G)=
 Sof(H23H)=Sof(C234)=Sof(H23I)=Sof(H23J)=Sof(O6A)=1-FVAR(2)
 Sof(O5)=Sof(O6)=Sof(N15)=Sof(C130)=Sof(H13A)=Sof(H13B)=Sof(C131)=Sof(C132)=
 Sof(H13C)=Sof(H13D)=Sof(C133)=Sof(H13E)=Sof(H13F)=Sof(C134)=Sof(H13G)=
 Sof(H13H)=Sof(C135)=Sof(H13I)=Sof(H13J)=FVAR(2)
 Fixed Y: Au1(0.490749)
7.a Ternary CH refined with riding coordinates:
 C10(H10), C13(H13), C22(H22), C25(H25), C100(H100), C103(H103), C112(H112),
 C115(H115), C55(H55), C58(H58), C67(H67), C70(H70), C145(H145), C148(H148),
 C157(H157), C160(H160)
7.b Secondary CH2 refined with riding coordinates:
 C40(H40A,H40B), C42(H42A,H42B), C43(H43A,H43B), C44(H44A,H44B), C45(H45A,
 H45B), C130(H13A,H13B), C132(H13C,H13D), C133(H13E,H13F), C134(H13G,H13H),
 C135(H13I,H13J), C85(H85A,H85B), C87(H87A,H87B), C88(H88A,H88B), C89(H89A,
 H89B), C90(H90A,H90B), C175(H17J,H17K), C177(H17L,H17M), C178(H17N,H17O),
 C179(H17P,H17Q), C180(H18A,H18B), C230(H23A,H23B), C232(H23C,H23D), C233(H23E,
 H23F), C235(H23G,H23H), C234(H23I,H23J)
7.c Aromatic/amide H refined with riding coordinates:
 C2(H2), C3(H3), C6(H6), C7(H7), C8(H8), C18(H18), C19(H19), C20(H20),
 C29(H29), C30(H30), C33(H33), C35(H35), C92(H92), C93(H93), C96(H96), C97(H97),
  C98(H98), C108(H108), C109(H109), C110(H110), C119(H119), C120(H120),
 C123(H123), C125(H125), C47(H47), C48(H48), C51(H51), C52(H52), C53(H53),
 C63(H63), C64(H64), C65(H65), C74(H74), C75(H75), C78(H78), C80(H80),
 C137(H137), C138(H138), C141(H141), C142(H142), C143(H143), C153(H153),
 C154(H154), C155(H155), C164(H164), C165(H165), C168(H168), C170(H170)
7.d Idealised Me refined as rotating group:
 C11(H11M,H11N,H11O), C12(H12J,H12K,H12L), C14(H14A,H14B,H14C), C15(H15A,H15B,
 H15C), C23(H23K,H23L,H23M), C24(H24A,H24B,H24C), C26(H26A,H26B,H26C), C27(H27A,
 H27B,H27C), C37(H37A,H37B,H37C), C38(H38A,H38B,H38C), C39(H39A,H39B,H39C),
 C101(H10A,H10B,H10C), C102(H10D,H10E,H10F), C104(H10G,H10H,H10I), C105(H10J,
 H10K,H10L), C113(H11A,H11B,H11C), C114(H11D,H11E,H11F), C116(H11G,H11H,H11I),
 C117(H11J,H11K,H11L), C127(H12A,H12B,H12C), C128(H12D,H12E,H12F), C129(H12G,
 H12H,H12I), C56(H56A,H56B,H56C), C57(H57A,H57B,H57C), C59(H59A,H59B,H59C),
 C60(H60A,H60B,H60C), C71(H71A,H71B,H71C), C72(H72A,H72B,H72C), C82(H82A,H82B,
 H82C), C83(H83A,H83B,H83C), C84(H84A,H84B,H84C), C146(H14D,H14E,H14F),
 C147(H14G,H14H,H14I), C149(H14J,H14K,H14L), C150(H15D,H15E,H15F), C158(H15G,
 H15H,H15I), C159(H15J,H15K,H15L), C161(H16A,H16B,H16C), C162(H16D,H16E,H16F),
 C172(H17A,H17B,H17C), C173(H17D,H17E,H17F), C174(H17G,H17H,H17I), C68(H68A,
 H68B,H68C), C69(H69A,H69B,H69C)
;
_smtbx_masks_void_probe_radius 1.2
_smtbx_masks_void_truncation_radius 1.2
_olex2_submission_special_instructions 'No special instructions were received'
_oxdiff_diffrn_reflns_filtered 2097
_oxdiff_exptl_absorpt_empirical_details
;
Empirical correction (ABSPACK) includes:
- Absorption correction using spherical harmonics
- Frame scaling
- B-factor correction
;
_oxdiff_exptl_absorpt_empirical_full_max 2.474
_oxdiff_exptl_absorpt_empirical_full_min 0.560

loop_
_space_group_symop_operation_xyz
'x, y, z'
'-x, y+1/2, -z'

loop_
_atom_site_label
_atom_site_type_symbol
_atom_site_fract_x
_atom_site_fract_y
_atom_site_fract_z
_atom_site_U_iso_or_equiv
_atom_site_adp_type
_atom_site_occupancy
_atom_site_site_symmetry_order
_atom_site_calc_flag
_atom_site_refinement_flags_posn
_atom_site_refinement_flags_adp
_atom_site_refinement_flags_occupancy
_atom_site_disorder_assembly
_atom_site_disorder_group
Au1 Au 0.56790(6) 0.490749 0.71118(4) 0.03206(17) Uani 1 1 d . U . . .
O1 O 0.534(2) 0.5562(4) 0.8210(11) 0.095(6) Uani 1 1 d . U . . .
O2 O 0.7205(19) 0.6352(4) 0.7664(13) 0.100(6) Uani 1 1 d . U . . .
N1 N 0.7176(13) 0.4427(3) 0.6868(8) 0.030(3) Uani 1 1 d . U . . .
N2 N 0.8247(13) 0.4783(3) 0.6965(9) 0.035(3) Uani 1 1 d . U . . .
N3 N 0.3203(14) 0.5036(3) 0.7432(9) 0.043(3) Uani 1 1 d . U . . .
N4 N 0.3938(17) 0.5369(4) 0.6960(11) 0.051(4) Uani 1 1 d . U . . .
N5 N 0.6437(19) 0.5817(4) 0.7543(11) 0.069(5) Uani 1 1 d . U . . .
C1 C 0.7061(16) 0.4703(4) 0.6984(9) 0.030(3) Uani 1 1 d . U . . .
C2 C 0.8333(16) 0.4344(4) 0.6824(11) 0.042(4) Uani 1 1 d . U . . .
H2 H 0.859297 0.416838 0.675340 0.050 Uiso 1 1 calc R U . . .
C3 C 0.9019(18) 0.4569(4) 0.6906(12) 0.043(4) Uani 1 1 d . U . . .
H3 H 0.986243 0.457945 0.691970 0.051 Uiso 1 1 calc R U . . .
C4 C 0.6167(16) 0.4249(4) 0.6904(10) 0.031(3) Uani 1 1 d . U . . .
C5 C 0.6024(17) 0.4160(4) 0.7646(10) 0.031(4) Uani 1 1 d . U . . .
C6 C 0.5049(19) 0.3997(4) 0.7673(12) 0.044(4) Uani 1 1 d . U . . .
H6 H 0.491106 0.393216 0.815391 0.053 Uiso 1 1 calc R U . . .
C7 C 0.4266(17) 0.3927(4) 0.6995(11) 0.039(4) Uani 1 1 d . U . . .
H7 H 0.356725 0.382555 0.701824 0.047 Uiso 1 1 calc R U . . .
C8 C 0.4504(17) 0.4006(4) 0.6297(11) 0.044(4) Uani 1 1 d . U . . .
H8 H 0.401259 0.393889 0.584328 0.053 Uiso 1 1 calc R U . . .
C9 C 0.5424(17) 0.4177(4) 0.6225(10) 0.036(4) Uani 1 1 d . U . . .
C10 C 0.6873(17) 0.4238(4) 0.8368(10) 0.034(4) Uani 1 1 d . U . . .
H10 H 0.753581 0.434255 0.820526 0.041 Uiso 1 1 calc R U . . .
C11 C 0.747(2) 0.3986(4) 0.8813(11) 0.052(5) Uani 1 1 d . U . . .
H11M H 0.774756 0.403037 0.935639 0.079 Uiso 1 1 calc R U . . .
H11N H 0.816086 0.392903 0.858728 0.079 Uiso 1 1 calc R U . . .
H11O H 0.688065 0.384237 0.877056 0.079 Uiso 1 1 calc R U . . .
C12 C 0.629(2) 0.4414(5) 0.8867(12) 0.055(6) Uani 1 1 d . U . . .
H12J H 0.563053 0.431933 0.903525 0.083 Uiso 1 1 calc R U . . .
H12K H 0.597952 0.457237 0.857701 0.083 Uiso 1 1 calc R U . . .
H12L H 0.688821 0.446651 0.931763 0.083 Uiso 1 1 calc R U . . .
C13 C 0.566(2) 0.4260(4) 0.5428(11) 0.044(4) Uani 1 1 d . U . . .
H13 H 0.618050 0.442248 0.549506 0.053 Uiso 1 1 calc R U . . .
C14 C 0.451(2) 0.4326(5) 0.4875(12) 0.059(6) Uani 1 1 d . U . . .
H14A H 0.469757 0.442492 0.443592 0.089 Uiso 1 1 calc R U . . .
H14B H 0.398881 0.443389 0.514063 0.089 Uiso 1 1 calc R U . . .
H14C H 0.408885 0.416166 0.469295 0.089 Uiso 1 1 calc R U . . .
C15 C 0.6342(18) 0.4043(4) 0.5100(10) 0.042(4) Uani 1 1 d . U . . .
H15A H 0.586206 0.388030 0.504808 0.063 Uiso 1 1 calc R U . . .
H15B H 0.711107 0.401126 0.544666 0.063 Uiso 1 1 calc R U . . .
H15C H 0.649330 0.409707 0.459397 0.063 Uiso 1 1 calc R U . . .
C16 C 0.8628(16) 0.5046(4) 0.7119(10) 0.036(4) Uani 1 1 d . U . . .
C17 C 0.8976(17) 0.5134(4) 0.7869(10) 0.035(4) Uani 1 1 d . U . . .
C18 C 0.9427(16) 0.5389(4) 0.8006(11) 0.039(4) Uani 1 1 d . U . . .
H18 H 0.966972 0.544920 0.852015 0.047 Uiso 1 1 calc R U . . .
C19 C 0.9527(19) 0.5558(4) 0.7401(12) 0.050(5) Uani 1 1 d . U . . .
H19 H 0.982151 0.573296 0.750457 0.060 Uiso 1 1 calc R U . . .
C20 C 0.920(2) 0.5474(5) 0.6656(13) 0.057(5) Uani 1 1 d . U . . .
H20 H 0.929571 0.558928 0.624687 0.069 Uiso 1 1 calc R U . . .
C21 C 0.8731(18) 0.5217(4) 0.6486(11) 0.047(4) Uani 1 1 d . U . . .
C22 C 0.8849(16) 0.4956(4) 0.8540(9) 0.037(4) Uani 1 1 d . U . . .
H22 H 0.838808 0.479499 0.832787 0.044 Uiso 1 1 calc R U . . .
C23 C 1.0119(19) 0.4866(5) 0.8932(11) 0.061(6) Uani 1 1 d . U . . .
H23K H 1.056851 0.480568 0.853935 0.092 Uiso 1 1 calc R U . . .
H23L H 1.005145 0.471992 0.928748 0.092 Uiso 1 1 calc R U . . .
H23M H 1.054465 0.501436 0.921780 0.092 Uiso 1 1 calc R U . . .
C24 C 0.816(2) 0.5087(5) 0.9109(10) 0.058(6) Uani 1 1 d . U . . .
H24A H 0.818528 0.497236 0.955864 0.088 Uiso 1 1 calc R U . . .
H24B H 0.732153 0.511562 0.885945 0.088 Uiso 1 1 calc R U . . .
H24C H 0.853352 0.525800 0.927375 0.088 Uiso 1 1 calc R U . . .
C25 C 0.833(2) 0.5129(5) 0.5629(12) 0.061(5) Uani 1 1 d . U . . .
H25 H 0.792765 0.495207 0.561741 0.073 Uiso 1 1 calc R U . . .
C26 C 0.742(2) 0.5330(7) 0.5214(15) 0.087(8) Uani 1 1 d . U . . .
H26A H 0.684628 0.537637 0.554328 0.131 Uiso 1 1 calc R U . . .
H26B H 0.699502 0.525247 0.473268 0.131 Uiso 1 1 calc R U . . .
H26C H 0.785237 0.548949 0.509954 0.131 Uiso 1 1 calc R U . . .
C27 C 0.941(2) 0.5106(6) 0.5239(13) 0.072(6) Uani 1 1 d . U . . .
H27A H 0.976867 0.528177 0.521090 0.108 Uiso 1 1 calc R U . . .
H27B H 0.915188 0.503617 0.471758 0.108 Uiso 1 1 calc R U . . .
H27C H 1.000077 0.498670 0.553477 0.108 Uiso 1 1 calc R U . . .
C28 C 0.423(2) 0.5123(4) 0.7193(12) 0.049(4) Uani 1 1 d . U . . .
C29 C 0.230(2) 0.5229(5) 0.7343(14) 0.055(5) Uani 1 1 d . U . . .
H29 H 0.152180 0.521488 0.746930 0.067 Uiso 1 1 calc R U . . .
C30 C 0.277(2) 0.5432(5) 0.7051(13) 0.056(5) Uani 1 1 d . U . . .
H30 H 0.237251 0.559634 0.692039 0.067 Uiso 1 1 calc R U . . .
C31 C 0.3086(17) 0.4795(4) 0.7845(11) 0.043(4) Uani 1 1 d . U . . .
C32 C 0.2614(18) 0.4563(5) 0.7437(12) 0.045(4) Uani 1 1 d . U . . .
C33 C 0.2425(19) 0.4348(5) 0.7850(12) 0.049(4) Uani 1 1 d . U . . .
H33 H 0.212612 0.419301 0.757424 0.059 Uiso 1 1 calc R U . . .
C34 C 0.2630(18) 0.4336(4) 0.8633(11) 0.046(4) Uani 1 1 d . U . . .
C35 C 0.3062(18) 0.4568(4) 0.9031(12) 0.049(4) Uani 1 1 d . U . . .
H35 H 0.317825 0.456950 0.957720 0.059 Uiso 1 1 calc R U . . .
C36 C 0.3323(18) 0.4795(4) 0.8645(12) 0.047(4) Uani 1 1 d . U . . .
C37 C 0.240(2) 0.4563(5) 0.6573(12) 0.060(6) Uani 1 1 d . U . . .
H37A H 0.316857 0.454343 0.639792 0.090 Uiso 1 1 calc R U . . .
H37B H 0.202094 0.473067 0.637945 0.090 Uiso 1 1 calc R U . . .
H37C H 0.186705 0.441558 0.637684 0.090 Uiso 1 1 calc R U . . .
C38 C 0.236(2) 0.4088(5) 0.9070(13) 0.064(6) Uani 1 1 d . U . . .
H38A H 0.189599 0.396222 0.870844 0.096 Uiso 1 1 calc R U . . .
H38B H 0.188167 0.413803 0.946000 0.096 Uiso 1 1 calc R U . . .
H38C H 0.311126 0.400601 0.932069 0.096 Uiso 1 1 calc R U . . .
C39 C 0.378(2) 0.5045(5) 0.9048(12) 0.059(6) Uani 1 1 d . U . . .
H39A H 0.449598 0.510552 0.885523 0.089 Uiso 1 1 calc R U . . .
H39B H 0.399415 0.501235 0.960225 0.089 Uiso 1 1 calc R U . . .
H39C H 0.315576 0.518171 0.894898 0.089 Uiso 1 1 calc R U . . .
C40 C 0.4847(19) 0.5544(4) 0.6806(12) 0.052(4) Uani 1 1 d . U . . .
H40A H 0.447575 0.569584 0.649410 0.062 Uiso 1 1 calc R U . . .
H40B H 0.538555 0.545089 0.651135 0.062 Uiso 1 1 calc R U . . .
C41 C 0.559(2) 0.5647(5) 0.7597(14) 0.063(5) Uani 1 1 d . U . . .
C42 C 0.669(2) 0.5946(5) 0.6858(14) 0.068(5) Uani 1 1 d . U . . .
H42A H 0.614474 0.587859 0.639496 0.081 Uiso 1 1 calc R U . . .
H42B H 0.753208 0.591081 0.679978 0.081 Uiso 1 1 calc R U . . .
C43 C 0.649(2) 0.6245(6) 0.6956(17) 0.081(6) Uani 1 1 d . U . . .
H43A H 0.670764 0.634083 0.651093 0.097 Uiso 1 1 calc R U . . .
H43B H 0.563001 0.627790 0.695743 0.097 Uiso 1 1 calc R U . . .
C44 C 0.697(3) 0.6220(6) 0.8307(18) 0.095(7) Uani 1 1 d . U . . .
H44A H 0.611872 0.625188 0.835680 0.114 Uiso 1 1 calc R U . . .
H44B H 0.749151 0.629011 0.877321 0.114 Uiso 1 1 calc R U . . .
C45 C 0.717(2) 0.5935(5) 0.8249(15) 0.078(6) Uani 1 1 d . U . . .
H45A H 0.696181 0.584537 0.870709 0.093 Uiso 1 1 calc R U . . .
H45B H 0.803124 0.590239 0.824797 0.093 Uiso 1 1 calc R U . . .
Au3 Au 0.11757(7) 0.74853(2) 0.74132(4) 0.0375(2) Uani 1 1 d . U . . .
O5 O 0.170(10) 0.6902(17) 0.839(5) 0.098(9) Uani 0.195(17) 1 d D U P A 1
O6 O 0.185(8) 0.5975(11) 0.770(5) 0.095(5) Uani 0.195(17) 1 d D U P A 1
N11 N 0.2576(14) 0.7980(3) 0.7173(9) 0.036(3) Uani 1 1 d . U . . .
N12 N 0.3703(14) 0.7633(3) 0.7222(9) 0.039(3) Uani 1 1 d . U . . .
N13 N -0.1230(16) 0.7325(4) 0.7825(11) 0.058(4) Uani 1 1 d . U . . .
N14 N -0.0398(19) 0.6995(4) 0.7355(12) 0.066(4) Uani 1 1 d D U . . .
N15 N 0.199(9) 0.6528(11) 0.775(4) 0.094(5) Uani 0.195(17) 1 d D U P A 1
C91 C 0.2590(18) 0.7708(4) 0.7256(10) 0.037(4) Uani 1 1 d . U . . .
C92 C 0.3741(18) 0.8053(5) 0.7085(11) 0.046(4) Uani 1 1 d . U . . .
H92 H 0.399340 0.822850 0.700447 0.056 Uiso 1 1 calc R U . . .
C93 C 0.4416(19) 0.7846(4) 0.7130(10) 0.040(4) Uani 1 1 d . U . . .
H93 H 0.524849 0.784132 0.710394 0.048 Uiso 1 1 calc R U . . .
C94 C 0.1588(16) 0.8148(4) 0.7215(10) 0.035(4) Uani 1 1 d . U . . .
C95 C 0.1455(18) 0.8238(4) 0.7916(11) 0.038(4) Uani 1 1 d . U . . .
C96 C 0.0444(17) 0.8388(4) 0.7968(11) 0.039(4) Uani 1 1 d . U . . .
H96 H 0.030217 0.844144 0.845885 0.047 Uiso 1 1 calc R U . . .
C97 C -0.036(2) 0.8462(5) 0.7318(13) 0.050(5) Uani 1 1 d . U . . .
H97 H -0.102225 0.857146 0.736112 0.060 Uiso 1 1 calc R U . . .
C98 C -0.0187(17) 0.8374(4) 0.6597(12) 0.043(4) Uani 1 1 d . U . . .
H98 H -0.074674 0.842234 0.614858 0.052 Uiso 1 1 calc R U . . .
C99 C 0.0813(18) 0.8215(4) 0.6535(12) 0.039(4) Uani 1 1 d . U . . .
C100 C 0.2375(19) 0.8165(4) 0.8678(11) 0.045(4) Uani 1 1 d . U . . .
H100 H 0.304077 0.805973 0.852301 0.054 Uiso 1 1 calc R U . . .
C101 C 0.291(2) 0.8403(5) 0.9076(12) 0.061(6) Uani 1 1 d . U . . .
H10A H 0.326689 0.851274 0.871712 0.091 Uiso 1 1 calc R U . . .
H10B H 0.354199 0.835168 0.950970 0.091 Uiso 1 1 calc R U . . .
H10C H 0.229018 0.850497 0.926777 0.091 Uiso 1 1 calc R U . . .
C102 C 0.1691(19) 0.7979(5) 0.9153(12) 0.052(5) Uani 1 1 d . U . . .
H10D H 0.099961 0.807331 0.928712 0.078 Uiso 1 1 calc R U . . .
H10E H 0.223391 0.792459 0.962547 0.078 Uiso 1 1 calc R U . . .
H10F H 0.140852 0.782195 0.884709 0.078 Uiso 1 1 calc R U . . .
C103 C 0.1022(19) 0.8128(4) 0.5756(11) 0.042(4) Uani 1 1 d . U . . .
H103 H 0.152492 0.796411 0.582540 0.051 Uiso 1 1 calc R U . . .
C104 C -0.014(2) 0.8065(5) 0.5208(11) 0.059(6) Uani 1 1 d . U . . .
H10G H -0.057268 0.792454 0.542839 0.088 Uiso 1 1 calc R U . . .
H10H H 0.003938 0.800549 0.471384 0.088 Uiso 1 1 calc R U . . .
H10I H -0.064754 0.822402 0.512694 0.088 Uiso 1 1 calc R U . . .
C105 C 0.173(2) 0.8346(5) 0.5404(14) 0.067(6) Uani 1 1 d . U . . .
H10J H 0.124531 0.850678 0.531229 0.100 Uiso 1 1 calc R U . . .
H10K H 0.192380 0.828229 0.491573 0.100 Uiso 1 1 calc R U . . .
H10L H 0.248391 0.838503 0.576215 0.100 Uiso 1 1 calc R U . . .
C106 C 0.4116(18) 0.7361(4) 0.7346(12) 0.048(4) Uani 1 1 d . U . . .
C107 C 0.4490(18) 0.7279(4) 0.8101(12) 0.047(4) Uani 1 1 d . U . . .
C108 C 0.492(2) 0.7018(5) 0.8220(14) 0.064(5) Uani 1 1 d . U . . .
H108 H 0.510817 0.694908 0.872759 0.077 Uiso 1 1 calc R U . . .
C109 C 0.507(2) 0.6862(6) 0.7608(15) 0.077(6) Uani 1 1 d . U . . .
H109 H 0.544722 0.669401 0.769550 0.092 Uiso 1 1 calc R U . . .
C110 C 0.467(2) 0.6947(5) 0.6885(14) 0.065(6) Uani 1 1 d . U . . .
H110 H 0.466846 0.682755 0.646946 0.078 Uiso 1 1 calc R U . . .
C111 C 0.425(2) 0.7205(5) 0.6725(14) 0.062(5) Uani 1 1 d . U . . .
C112 C 0.4455(17) 0.7452(6) 0.8807(11) 0.052(4) Uani 1 1 d . U . . .
H112 H 0.402329 0.761795 0.861002 0.063 Uiso 1 1 calc R U . . .
C113 C 0.5702(18) 0.7535(5) 0.9182(12) 0.057(6) Uani 1 1 d . U . . .
H11A H 0.616555 0.737798 0.938712 0.086 Uiso 1 1 calc R U . . .
H11B H 0.565406 0.765815 0.960259 0.086 Uiso 1 1 calc R U . . .
H11C H 0.610137 0.762131 0.880088 0.086 Uiso 1 1 calc R U . . .
C114 C 0.374(2) 0.7332(5) 0.9373(13) 0.067(6) Uani 1 1 d . U . . .
H11D H 0.295288 0.727435 0.909550 0.101 Uiso 1 1 calc R U . . .
H11E H 0.363374 0.746532 0.975756 0.101 Uiso 1 1 calc R U . . .
H11F H 0.418001 0.717986 0.962932 0.101 Uiso 1 1 calc R U . . .
C115 C 0.374(2) 0.7292(6) 0.5902(14) 0.077(6) Uani 1 1 d . U . . .
H115 H 0.332981 0.746761 0.591918 0.092 Uiso 1 1 calc R U . . .
C116 C 0.281(3) 0.7089(7) 0.5458(17) 0.095(8) Uani 1 1 d . U . . .
H11G H 0.273404 0.711688 0.490273 0.143 Uiso 1 1 calc R U . . .
H11H H 0.202529 0.711369 0.560781 0.143 Uiso 1 1 calc R U . . .
H11I H 0.309574 0.690787 0.558665 0.143 Uiso 1 1 calc R U . . .
C117 C 0.482(3) 0.7326(7) 0.5466(16) 0.093(8) Uani 1 1 d . U . . .
H11J H 0.519751 0.715252 0.541925 0.140 Uiso 1 1 calc R U . . .
H11K H 0.542045 0.744622 0.575563 0.140 Uiso 1 1 calc R U . . .
H11L H 0.453200 0.739840 0.495204 0.140 Uiso 1 1 calc R U . . .
C118 C -0.020(2) 0.7262(4) 0.7543(11) 0.049(4) Uani 1 1 d . U . . .
C119 C -0.148(3) 0.6911(6) 0.7492(16) 0.078(6) Uani 1 1 d . U . . .
H119 H -0.180611 0.673826 0.739344 0.094 Uiso 1 1 calc R U . . .
C120 C -0.198(3) 0.7105(6) 0.7781(18) 0.084(6) Uani 1 1 d . U . . .
H120 H -0.274262 0.710008 0.793720 0.100 Uiso 1 1 calc R U . . .
C121 C -0.139(2) 0.7570(5) 0.8197(13) 0.056(4) Uani 1 1 d . U . . .
C122 C -0.110(2) 0.7569(5) 0.8984(13) 0.056(5) Uani 1 1 d . U . . .
C123 C -0.1275(19) 0.7808(5) 0.9367(13) 0.055(5) Uani 1 1 d . U . . .
H123 H -0.102469 0.782281 0.990811 0.066 Uiso 1 1 calc R U . . .
C124 C -0.183(2) 0.8027(5) 0.8926(13) 0.057(5) Uani 1 1 d . U . . .
C125 C -0.2106(19) 0.8009(5) 0.8147(13) 0.055(5) Uani 1 1 d . U . . .
H125 H -0.246797 0.815733 0.786323 0.066 Uiso 1 1 calc R U . . .
C126 C -0.189(2) 0.7790(5) 0.7760(13) 0.052(4) Uani 1 1 d . U . . .
C127 C -0.048(2) 0.7355(5) 0.9448(13) 0.069(6) Uani 1 1 d . U . . .
H12A H -0.021992 0.741681 0.997751 0.104 Uiso 1 1 calc R U . . .
H12B H 0.021731 0.729982 0.923347 0.104 Uiso 1 1 calc R U . . .
H12C H -0.103318 0.720465 0.944493 0.104 Uiso 1 1 calc R U . . .
C128 C -0.206(3) 0.8275(6) 0.9361(16) 0.083(8) Uani 1 1 d . U . . .
H12D H -0.129811 0.834222 0.965276 0.124 Uiso 1 1 calc R U . . .
H12E H -0.260650 0.823354 0.971666 0.124 Uiso 1 1 calc R U . . .
H12F H -0.242975 0.841092 0.899535 0.124 Uiso 1 1 calc R U . . .
C129 C -0.219(2) 0.7776(6) 0.6897(13) 0.067(6) Uani 1 1 d . U . . .
H12G H -0.145568 0.773420 0.669510 0.101 Uiso 1 1 calc R U . . .
H12H H -0.250744 0.794674 0.669105 0.101 Uiso 1 1 calc R U . . .
H12I H -0.278873 0.763727 0.674180 0.101 Uiso 1 1 calc R U . . .
C130 C 0.068(8) 0.687(3) 0.709(4) 0.089(5) Uani 0.195(17) 1 d D U P A 1
H13A H 0.106340 0.700452 0.679913 0.107 Uiso 0.195(17) 1 calc R U P A 1
H13B H 0.042553 0.671971 0.675276 0.107 Uiso 0.195(17) 1 calc R U P A 1
C131 C 0.159(6) 0.6782(14) 0.779(5) 0.092(5) Uani 0.195(17) 1 d D U P A 1
C132 C 0.188(12) 0.6390(13) 0.701(4) 0.094(5) Uani 0.195(17) 1 d D U P A 1
H13C H 0.268396 0.638557 0.686458 0.113 Uiso 0.195(17) 1 calc R U P A 1
H13D H 0.134155 0.649403 0.661603 0.113 Uiso 0.195(17) 1 calc R U P A 1
C133 C 0.141(11) 0.6114(16) 0.700(4) 0.094(6) Uani 0.195(17) 1 d D U P A 1
H13E H 0.052107 0.611923 0.692163 0.113 Uiso 0.195(17) 1 calc R U P A 1
H13F H 0.164379 0.601679 0.656768 0.113 Uiso 0.195(17) 1 calc R U P A 1
C134 C 0.153(10) 0.6116(17) 0.833(4) 0.095(6) Uani 0.195(17) 1 d D U P A 1
H13G H 0.168093 0.600696 0.880371 0.114 Uiso 0.195(17) 1 calc R U P A 1
H13H H 0.066227 0.616473 0.821918 0.114 Uiso 0.195(17) 1 calc R U P A 1
C135 C 0.230(11) 0.6359(13) 0.842(4) 0.094(5) Uani 0.195(17) 1 d D U P A 1
H13I H 0.217728 0.645708 0.888801 0.113 Uiso 0.195(17) 1 calc R U P A 1
H13J H 0.315602 0.630689 0.849205 0.113 Uiso 0.195(17) 1 calc R U P A 1
Au2 Au 0.94730(6) 0.49220(2) 0.28228(4) 0.03352(18) Uani 1 1 d . U . . .
O3 O 0.8546(13) 0.5615(3) 0.2002(7) 0.053(4) Uani 1 1 d . U . . .
O4 O 1.0845(15) 0.6353(3) 0.2906(10) 0.073(4) Uani 1 1 d . U . . .
N6 N 1.1075(13) 0.4440(3) 0.2893(9) 0.034(3) Uani 1 1 d . U . . .
N7 N 1.2136(13) 0.4793(3) 0.2896(8) 0.031(3) Uani 1 1 d . U . . .
N8 N 0.6772(14) 0.5042(3) 0.2532(9) 0.040(3) Uani 1 1 d . U . . .
N9 N 0.7795(15) 0.5360(4) 0.3107(10) 0.045(4) Uani 1 1 d . U . . .
N10 N 1.0084(16) 0.5829(4) 0.2735(10) 0.057(4) Uani 1 1 d . U . . .
C46 C 1.0950(16) 0.4710(4) 0.2867(9) 0.029(3) Uani 1 1 d . U . . .
C47 C 1.2245(17) 0.4361(4) 0.2911(11) 0.040(4) Uani 1 1 d . U . . .
H47 H 1.253195 0.418394 0.292918 0.048 Uiso 1 1 calc R U . . .
C48 C 1.2900(17) 0.4579(4) 0.2898(11) 0.038(4) Uani 1 1 d . U . . .
H48 H 1.373777 0.458664 0.289201 0.046 Uiso 1 1 calc R U . . .
C49 C 1.0037(17) 0.4273(4) 0.2861(10) 0.034(4) Uani 1 1 d . U . . .
C50 C 0.9709(16) 0.4190(4) 0.3524(10) 0.033(3) Uani 1 1 d . U . . .
C51 C 0.8731(17) 0.4017(4) 0.3481(10) 0.034(4) Uani 1 1 d . U . . .
H51 H 0.850205 0.395227 0.393711 0.041 Uiso 1 1 calc R U . . .
C52 C 0.8103(17) 0.3943(4) 0.2769(10) 0.038(4) Uani 1 1 d . U . . .
H52 H 0.741327 0.383264 0.273298 0.045 Uiso 1 1 calc R U . . .
C53 C 0.8484(18) 0.4030(4) 0.2091(10) 0.041(4) Uani 1 1 d . U . . .
H53 H 0.803245 0.398026 0.160429 0.049 Uiso 1 1 calc R U . . .
C54 C 0.9476(17) 0.4184(4) 0.2117(11) 0.036(4) Uani 1 1 d . U . . .
C55 C 1.0450(17) 0.4267(4) 0.4301(10) 0.040(4) Uani 1 1 d . U . . .
H55 H 1.098960 0.441872 0.422913 0.048 Uiso 1 1 calc R U . . .
C56 C 0.960(2) 0.4353(5) 0.4867(13) 0.065(6) Uani 1 1 d . U . . .
H56A H 0.908041 0.449930 0.463888 0.098 Uiso 1 1 calc R U . . .
H56B H 1.008355 0.441150 0.535590 0.098 Uiso 1 1 calc R U . . .
H56C H 0.909531 0.420275 0.496008 0.098 Uiso 1 1 calc R U . . .
C57 C 1.1202(18) 0.4040(5) 0.4677(12) 0.050(5) Uani 1 1 d . U . . .
H57A H 1.067326 0.389903 0.479984 0.074 Uiso 1 1 calc R U . . .
H57B H 1.171819 0.410201 0.515095 0.074 Uiso 1 1 calc R U . . .
H57C H 1.170492 0.397180 0.432402 0.074 Uiso 1 1 calc R U . . .
C58 C 0.9880(18) 0.4285(4) 0.1379(10) 0.040(4) Uani 1 1 d . U . . .
H58 H 1.061797 0.439672 0.151873 0.048 Uiso 1 1 calc R U . . .
C59 C 0.886(2) 0.4447(5) 0.0878(12) 0.059(6) Uani 1 1 d . U . . .
H59A H 0.814809 0.433464 0.073214 0.089 Uiso 1 1 calc R U . . .
H59B H 0.913309 0.450887 0.041307 0.089 Uiso 1 1 calc R U . . .
H59C H 0.865788 0.459957 0.117183 0.089 Uiso 1 1 calc R U . . .
C60 C 1.016(2) 0.4036(4) 0.0919(11) 0.051(5) Uani 1 1 d . U . . .
H60A H 1.099079 0.397711 0.111472 0.076 Uiso 1 1 calc R U . . .
H60B H 1.007906 0.408094 0.037273 0.076 Uiso 1 1 calc R U . . .
H60C H 0.960252 0.389308 0.098173 0.076 Uiso 1 1 calc R U . . .
C61 C 1.2485(16) 0.5063(4) 0.2876(10) 0.032(3) Uani 1 1 d . U . . .
C62 C 1.3033(15) 0.5189(4) 0.3558(9) 0.037(4) Uani 1 1 d D U . . .
C63 C 1.3407(19) 0.5454(4) 0.3509(12) 0.049(4) Uani 1 1 d . U . . .
H63 H 1.373566 0.554698 0.396733 0.059 Uiso 1 1 calc R U . . .
C64 C 1.3306(18) 0.5582(4) 0.2806(12) 0.045(4) Uani 1 1 d . U . . .
H64 H 1.361275 0.575671 0.277950 0.055 Uiso 1 1 calc R U . . .
C65 C 1.2756(17) 0.5454(4) 0.2142(12) 0.043(4) Uani 1 1 d . U . . .
H65 H 1.265649 0.554459 0.166386 0.052 Uiso 1 1 calc R U . . .
C66 C 1.2342(16) 0.5194(4) 0.2161(10) 0.035(4) Uani 1 1 d . U . . .
C67 C 1.3154(16) 0.5062(5) 0.4327(10) 0.053(5) Uani 1 1 d D U . . .
H67 H 1.296357 0.487009 0.423252 0.064 Uiso 1 1 calc R U . B 2
C70 C 1.1745(16) 0.5058(4) 0.1388(10) 0.036(4) Uani 1 1 d . U . . .
H70 H 1.146650 0.487827 0.152092 0.043 Uiso 1 1 calc R U . . .
C71 C 1.064(2) 0.5213(6) 0.1027(14) 0.072(7) Uani 1 1 d . U . . .
H71A H 1.010203 0.523314 0.140113 0.108 Uiso 1 1 calc R U . . .
H71B H 1.021267 0.511771 0.057379 0.108 Uiso 1 1 calc R U . . .
H71C H 1.087912 0.538801 0.087134 0.108 Uiso 1 1 calc R U . . .
C72 C 1.266(2) 0.5017(5) 0.0909(13) 0.066(6) Uani 1 1 d . U . . .
H72A H 1.306222 0.518584 0.085141 0.100 Uiso 1 1 calc R U . . .
H72B H 1.227023 0.495241 0.040175 0.100 Uiso 1 1 calc R U . . .
H72C H 1.324871 0.488736 0.115441 0.100 Uiso 1 1 calc R U . . .
C73 C 0.7951(18) 0.5117(4) 0.2795(11) 0.042(4) Uani 1 1 d . U . . .
C74 C 0.5963(18) 0.5234(4) 0.2675(11) 0.045(4) Uani 1 1 d . U . . .
H74 H 0.511284 0.522802 0.251890 0.054 Uiso 1 1 calc R U . . .
C75 C 0.6599(18) 0.5432(4) 0.3074(11) 0.046(4) Uani 1 1 d . U . . .
H75 H 0.629836 0.558554 0.328423 0.055 Uiso 1 1 calc R U . . .
C76 C 0.6381(16) 0.4817(4) 0.2082(10) 0.038(4) Uani 1 1 d . U . . .
C77 C 0.6204(17) 0.4843(4) 0.1254(11) 0.042(4) Uani 1 1 d . U . . .
C78 C 0.5784(19) 0.4624(5) 0.0832(13) 0.052(5) Uani 1 1 d . U . . .
H78 H 0.564441 0.463328 0.028596 0.062 Uiso 1 1 calc R U . . .
C79 C 0.556(2) 0.4386(5) 0.1185(13) 0.056(5) Uani 1 1 d . U . . .
C80 C 0.5792(18) 0.4362(4) 0.1957(12) 0.048(4) Uani 1 1 d . U . . .
H80 H 0.565865 0.419646 0.218570 0.058 Uiso 1 1 calc R U . . .
C81 C 0.6229(18) 0.4577(4) 0.2427(11) 0.043(4) Uani 1 1 d . U . . .
C82 C 0.643(2) 0.5102(5) 0.0891(14) 0.063(6) Uani 1 1 d . U . . .
H82A H 0.614545 0.509086 0.033354 0.094 Uiso 1 1 calc R U . . .
H82B H 0.728874 0.514160 0.099898 0.094 Uiso 1 1 calc R U . . .
H82C H 0.598609 0.524279 0.110308 0.094 Uiso 1 1 calc R U . . .
C83 C 0.517(2) 0.4139(5) 0.0708(14) 0.070(7) Uani 1 1 d . U . . .
H83A H 0.452703 0.418559 0.027595 0.105 Uiso 1 1 calc R U . . .
H83B H 0.487276 0.400619 0.103052 0.105 Uiso 1 1 calc R U . . .
H83C H 0.585842 0.406760 0.050950 0.105 Uiso 1 1 calc R U . . .
C84 C 0.6479(19) 0.4554(5) 0.3277(11) 0.050(5) Uani 1 1 d . U . . .
H84A H 0.733490 0.451560 0.345421 0.076 Uiso 1 1 calc R U . . .
H84B H 0.599250 0.441133 0.343566 0.076 Uiso 1 1 calc R U . . .
H84C H 0.627627 0.472185 0.350333 0.076 Uiso 1 1 calc R U . . .
C85 C 0.8811(18) 0.5534(4) 0.3373(11) 0.045(4) Uani 1 1 d . U . . .
H85A H 0.949540 0.543319 0.366562 0.055 Uiso 1 1 calc R U . . .
H85B H 0.858144 0.567454 0.370999 0.055 Uiso 1 1 calc R U . . .
C86 C 0.9162(18) 0.5659(4) 0.2636(11) 0.043(4) Uani 1 1 d . U . . .
C87 C 1.045(2) 0.5971(5) 0.2113(14) 0.068(5) Uani 1 1 d . U . . .
H87A H 0.999266 0.590655 0.161402 0.082 Uiso 1 1 calc R U . . .
H87B H 1.131593 0.594403 0.211981 0.082 Uiso 1 1 calc R U . . .
C88 C 1.018(2) 0.6265(5) 0.2216(14) 0.068(5) Uani 1 1 d . U . . .
H88A H 1.040069 0.636870 0.178589 0.081 Uiso 1 1 calc R U . . .
H88B H 0.931434 0.629081 0.221375 0.081 Uiso 1 1 calc R U . . .
C89 C 1.049(2) 0.6213(5) 0.3563(13) 0.062(5) Uani 1 1 d . U . . .
H89A H 0.962363 0.623952 0.356090 0.075 Uiso 1 1 calc R U . . .
H89B H 1.095265 0.628285 0.405282 0.075 Uiso 1 1 calc R U . . .
C90 C 1.076(2) 0.5917(5) 0.3483(13) 0.058(5) Uani 1 1 d . U . . .
H90A H 1.163678 0.588893 0.350554 0.070 Uiso 1 1 calc R U . . .
H90B H 1.051214 0.581464 0.390502 0.070 Uiso 1 1 calc R U . . .
Au4 Au 0.49800(7) 0.24576(2) 0.68568(4) 0.03732(19) Uani 1 1 d . U . . .
O7 O 0.556(2) 0.1750(4) 0.7815(12) 0.093(6) Uani 1 1 d . U . . .
O8 O 0.2856(18) 0.1033(4) 0.6980(12) 0.093(5) Uani 1 1 d . U . . .
N16 N 0.3529(13) 0.2967(3) 0.6787(8) 0.034(3) Uani 1 1 d . U . . .
N17 N 0.2400(14) 0.2621(3) 0.6787(9) 0.043(3) Uani 1 1 d . U . . .
N18 N 0.7590(16) 0.2263(4) 0.7188(10) 0.053(4) Uani 1 1 d . U . . .
N19 N 0.6442(18) 0.1958(4) 0.6656(12) 0.063(4) Uani 1 1 d . U . . .
N20 N 0.408(2) 0.1516(5) 0.7116(15) 0.092(6) Uani 1 1 d . U . . .
C136 C 0.3540(17) 0.2690(4) 0.6796(10) 0.036(4) Uani 1 1 d . U . . .
C137 C 0.2365(17) 0.3057(4) 0.6786(11) 0.043(4) Uani 1 1 d . U . . .
H137 H 0.210896 0.323618 0.678845 0.051 Uiso 1 1 calc R U . . .
C138 C 0.1683(17) 0.2843(4) 0.6782(11) 0.040(4) Uani 1 1 d . U . . .
H138 H 0.084079 0.284286 0.677637 0.048 Uiso 1 1 calc R U . . .
C139 C 0.4584(16) 0.3133(4) 0.6868(10) 0.035(3) Uani 1 1 d . U . . .
C140 C 0.5178(18) 0.3200(4) 0.7592(11) 0.038(4) Uani 1 1 d . U . . .
C141 C 0.6177(17) 0.3361(4) 0.7636(12) 0.041(4) Uani 1 1 d . U . . .
H141 H 0.658240 0.341855 0.812708 0.050 Uiso 1 1 calc R U . . .
C142 C 0.658(2) 0.3435(4) 0.7020(12) 0.046(4) Uani 1 1 d . U . . .
H142 H 0.727719 0.354503 0.708058 0.055 Uiso 1 1 calc R U . . .
C143 C 0.6035(19) 0.3360(4) 0.6281(12) 0.050(5) Uani 1 1 d . U . . .
H143 H 0.636788 0.341077 0.584714 0.060 Uiso 1 1 calc R U . . .
C144 C 0.4988(19) 0.3208(4) 0.6191(12) 0.043(4) Uani 1 1 d . U . . .
C145 C 0.4721(18) 0.3120(4) 0.8330(10) 0.042(4) Uani 1 1 d . U . . .
H145 H 0.398153 0.301049 0.816131 0.051 Uiso 1 1 calc R U . . .
C146 C 0.563(2) 0.2941(5) 0.8821(13) 0.060(6) Uani 1 1 d . U . . .
H14D H 0.584448 0.279595 0.850476 0.089 Uiso 1 1 calc R U . . .
H14E H 0.527365 0.286837 0.924295 0.089 Uiso 1 1 calc R U . . .
H14F H 0.634852 0.304345 0.903239 0.089 Uiso 1 1 calc R U . . .
C147 C 0.434(2) 0.3359(4) 0.8761(12) 0.058(6) Uani 1 1 d . U . . .
H14G H 0.505044 0.345672 0.901004 0.087 Uiso 1 1 calc R U . . .
H14H H 0.388512 0.329788 0.915184 0.087 Uiso 1 1 calc R U . . .
H14I H 0.382262 0.347543 0.839559 0.087 Uiso 1 1 calc R U . . .
C148 C 0.4275(18) 0.3127(4) 0.5398(11) 0.045(4) Uani 1 1 d . U . . .
H148 H 0.378326 0.296649 0.546171 0.054 Uiso 1 1 calc R U . . .
C149 C 0.341(2) 0.3357(5) 0.5087(13) 0.054(5) Uani 1 1 d . U . . .
H14J H 0.285095 0.338854 0.543764 0.081 Uiso 1 1 calc R U . . .
H14K H 0.296389 0.331105 0.457588 0.081 Uiso 1 1 calc R U . . .
H14L H 0.388537 0.351837 0.504943 0.081 Uiso 1 1 calc R U . . .
C150 C 0.509(2) 0.3064(6) 0.4822(12) 0.065(6) Uani 1 1 d . U . . .
H15D H 0.555402 0.322208 0.474002 0.098 Uiso 1 1 calc R U . . .
H15E H 0.459875 0.300856 0.433261 0.098 Uiso 1 1 calc R U . . .
H15F H 0.564475 0.292067 0.502487 0.098 Uiso 1 1 calc R U . . .
C151 C 0.1980(17) 0.2353(4) 0.6815(11) 0.041(4) Uani 1 1 d . U . . .
C152 C 0.2037(17) 0.2235(4) 0.7498(11) 0.042(4) Uani 1 1 d . U . . .
C153 C 0.1634(19) 0.1976(5) 0.7536(12) 0.052(5) Uani 1 1 d . U . . .
H153 H 0.171422 0.188656 0.801499 0.062 Uiso 1 1 calc R U . . .
C154 C 0.112(2) 0.1854(5) 0.6868(15) 0.068(6) Uani 1 1 d . U . . .
H154 H 0.081398 0.167931 0.689215 0.082 Uiso 1 1 calc R U . . .
C155 C 0.104(2) 0.1972(5) 0.6171(14) 0.061(5) Uani 1 1 d . U . . .
H155 H 0.068656 0.188032 0.571608 0.073 Uiso 1 1 calc R U . . .
C156 C 0.148(2) 0.2231(5) 0.6125(13) 0.055(5) Uani 1 1 d . U . . .
C157 C 0.265(2) 0.2385(5) 0.8263(11) 0.055(5) Uani 1 1 d . U . . .
H157 H 0.296269 0.256153 0.813269 0.067 Uiso 1 1 calc R U . . .
C158 C 0.174(2) 0.2419(6) 0.8789(13) 0.075(7) Uani 1 1 d . U . . .
H15G H 0.113835 0.255145 0.856724 0.113 Uiso 1 1 calc R U . . .
H15H H 0.215012 0.247938 0.929654 0.113 Uiso 1 1 calc R U . . .
H15I H 0.133901 0.224998 0.884027 0.113 Uiso 1 1 calc R U . . .
C159 C 0.367(2) 0.2217(6) 0.8661(14) 0.074(7) Uani 1 1 d . U . . .
H15J H 0.336681 0.204270 0.877262 0.111 Uiso 1 1 calc R U . . .
H15K H 0.404861 0.230262 0.914382 0.111 Uiso 1 1 calc R U . . .
H15L H 0.427136 0.219671 0.832819 0.111 Uiso 1 1 calc R U . . .
C160 C 0.141(2) 0.2357(6) 0.5320(13) 0.066(5) Uani 1 1 d . U . . .
H160 H 0.159462 0.255051 0.538718 0.079 Uiso 1 1 calc R U . . .
C161 C 0.018(2) 0.2327(6) 0.4817(16) 0.086(8) Uani 1 1 d . U . . .
H16A H -0.001528 0.213878 0.474379 0.130 Uiso 1 1 calc R U . . .
H16B H 0.018018 0.241026 0.431589 0.130 Uiso 1 1 calc R U . . .
H16C H -0.042673 0.241349 0.506578 0.130 Uiso 1 1 calc R U . . .
C162 C 0.238(3) 0.2228(8) 0.4947(15) 0.092(9) Uani 1 1 d . U . . .
H16D H 0.213098 0.204757 0.478938 0.139 Uiso 1 1 calc R U . . .
H16E H 0.313647 0.222319 0.531798 0.139 Uiso 1 1 calc R U . . .
H16F H 0.248606 0.233139 0.449538 0.139 Uiso 1 1 calc R U . . .
C163 C 0.638(2) 0.2217(4) 0.6890(12) 0.051(4) Uani 1 1 d . U . . .
C164 C 0.832(2) 0.2051(5) 0.7072(16) 0.071(6) Uani 1 1 d . U . . .
H164 H 0.917033 0.204251 0.717642 0.085 Uiso 1 1 calc R U . . .
C165 C 0.753(2) 0.1861(5) 0.6777(14) 0.066(5) Uani 1 1 d . U . . .
H165 H 0.773658 0.168391 0.667318 0.079 Uiso 1 1 calc R U . . .
C166 C 0.7978(16) 0.2506(4) 0.7595(11) 0.044(4) Uani 1 1 d . U . . .
C167 C 0.8113(18) 0.2513(5) 0.8338(11) 0.054(5) Uani 1 1 d . U . . .
C168 C 0.862(2) 0.2738(5) 0.8751(14) 0.064(5) Uani 1 1 d . U . . .
H168 H 0.878777 0.273197 0.929793 0.077 Uiso 1 1 calc R U . . .
C169 C 0.889(2) 0.2966(5) 0.8380(14) 0.065(5) Uani 1 1 d . U . . .
C170 C 0.871(2) 0.2954(5) 0.7564(13) 0.060(5) Uani 1 1 d . U . . .
H170 H 0.891973 0.310290 0.728946 0.072 Uiso 1 1 calc R U . . .
C171 C 0.824(2) 0.2730(5) 0.7154(12) 0.053(4) Uani 1 1 d . U . . .
C172 C 0.784(3) 0.2273(6) 0.8798(14) 0.074(7) Uani 1 1 d . U . . .
H17A H 0.849313 0.214369 0.882967 0.112 Uiso 1 1 calc R U . . .
H17B H 0.708209 0.219134 0.854267 0.112 Uiso 1 1 calc R U . . .
H17C H 0.776131 0.232847 0.931799 0.112 Uiso 1 1 calc R U . . .
C173 C 0.941(2) 0.3209(5) 0.8792(15) 0.079(7) Uani 1 1 d . U . . .
H17D H 0.899349 0.324686 0.922092 0.118 Uiso 1 1 calc R U . . .
H17E H 0.930820 0.335938 0.843488 0.118 Uiso 1 1 calc R U . . .
H17F H 1.026756 0.318125 0.899149 0.118 Uiso 1 1 calc R U . . .
C174 C 0.804(3) 0.2723(6) 0.6292(13) 0.077(7) Uani 1 1 d . U . . .
H17G H 0.718836 0.269207 0.608495 0.116 Uiso 1 1 calc R U . . .
H17H H 0.852395 0.258023 0.612694 0.116 Uiso 1 1 calc R U . . .
H17I H 0.828820 0.289291 0.610071 0.116 Uiso 1 1 calc R U . . .
C175 C 0.532(2) 0.1807(5) 0.6452(14) 0.068(5) Uani 1 1 d . U . . .
H17J H 0.542040 0.166493 0.608400 0.082 Uiso 1 1 calc R U . . .
H17K H 0.466398 0.192571 0.620628 0.082 Uiso 1 1 calc R U . . .
C176 C 0.501(3) 0.1685(6) 0.7208(17) 0.080(6) Uani 1 1 d . U . . .
C177 C 0.340(3) 0.1431(6) 0.6366(18) 0.093(7) Uani 1 1 d . U . . .
H17L H 0.378974 0.150191 0.594888 0.112 Uiso 1 1 calc R U . . .
H17M H 0.257200 0.149996 0.629423 0.112 Uiso 1 1 calc R U . . .
C178 C 0.338(3) 0.1123(6) 0.6331(19) 0.100(7) Uani 1 1 d . U . . .
H17N H 0.289061 0.106198 0.584002 0.120 Uiso 1 1 calc R U . . .
H17O H 0.420834 0.105239 0.637006 0.120 Uiso 1 1 calc R U . . .
C179 C 0.363(3) 0.1097(6) 0.7667(18) 0.098(7) Uani 1 1 d . U . . .
H17P H 0.445702 0.103330 0.764922 0.117 Uiso 1 1 calc R U . . .
H17Q H 0.335801 0.101128 0.810722 0.117 Uiso 1 1 calc R U . . .
C180 C 0.364(3) 0.1398(6) 0.7762(18) 0.095(7) Uani 1 1 d . U . . .
H18A H 0.281231 0.146201 0.777202 0.114 Uiso 1 1 calc R U . . .
H18B H 0.416296 0.144882 0.825189 0.114 Uiso 1 1 calc R U . . .
P1 P 1.0313(5) 0.36950(11) 0.6723(3) 0.0359(12) Uani 1 1 d . U . . .
F1 F 0.9152(12) 0.3733(3) 0.6102(8) 0.069(4) Uani 1 1 d . U . . .
F2 F 1.1460(12) 0.3661(3) 0.7344(8) 0.064(4) Uani 1 1 d . U . . .
F3 F 1.0579(10) 0.4004(2) 0.6660(7) 0.050(3) Uani 1 1 d . U . . .
F4 F 1.1085(13) 0.3633(3) 0.6075(7) 0.069(4) Uani 1 1 d . U . . .
F5 F 1.0047(11) 0.3384(2) 0.6765(9) 0.070(4) Uani 1 1 d . U . . .
F6 F 0.9555(14) 0.3758(3) 0.7375(8) 0.082(4) Uani 1 1 d . U . . .
P3 P 0.3939(7) 0.61495(15) 0.4943(4) 0.083(2) Uani 1 1 d . U . . .
F13 F 0.2836(15) 0.5946(3) 0.4921(10) 0.098(5) Uani 1 1 d . U . . .
F14 F 0.5030(16) 0.6351(4) 0.4980(10) 0.113(5) Uani 1 1 d . U . . .
F15 F 0.3040(17) 0.6398(3) 0.4953(11) 0.111(5) Uani 1 1 d . U . . .
F16 F 0.3747(14) 0.6153(4) 0.4022(9) 0.101(5) Uani 1 1 d . U . . .
F17 F 0.4850(18) 0.5905(4) 0.4961(11) 0.116(5) Uani 1 1 d . U . . .
F18 F 0.4158(18) 0.6134(4) 0.5874(10) 0.117(6) Uani 1 1 d . U . . .
P2 P 0.4239(6) 0.37008(12) 0.2986(3) 0.0383(13) Uani 1 1 d . U . . .
F7 F 0.3126(12) 0.3756(3) 0.2330(8) 0.067(4) Uani 1 1 d . U . . .
F8 F 0.5343(14) 0.3640(3) 0.3656(8) 0.071(4) Uani 1 1 d . U . . .
F9 F 0.4549(11) 0.4007(2) 0.3042(8) 0.057(3) Uani 1 1 d . U . . .
F10 F 0.5081(13) 0.3666(3) 0.2363(8) 0.064(3) Uani 1 1 d . U . . .
F11 F 0.3946(11) 0.3393(2) 0.2936(8) 0.062(3) Uani 1 1 d . U . . .
F12 F 0.3381(14) 0.3742(3) 0.3585(8) 0.072(4) Uani 1 1 d . U . . .
P4 P 0.914(2) 0.6222(5) 0.5499(13) 0.110(3) Uani 0.477(17) 1 d D U P C 1
F19 F 0.814(3) 0.5990(6) 0.556(2) 0.121(8) Uani 0.477(17) 1 d D U P C 1
F20 F 1.012(3) 0.6452(6) 0.545(2) 0.121(8) Uani 0.477(17) 1 d D U P C 1
F21 F 0.806(3) 0.6443(6) 0.532(2) 0.128(7) Uani 0.477(17) 1 d D U P C 1
F22 F 0.900(3) 0.6164(8) 0.4580(13) 0.126(8) Uani 0.477(17) 1 d D U P C 1
F23 F 1.021(3) 0.6001(6) 0.566(2) 0.116(8) Uani 0.477(17) 1 d D U P C 1
F24 F 0.927(3) 0.6274(7) 0.6426(13) 0.117(8) Uani 0.477(17) 1 d D U P C 1
P4A P 0.908(2) 0.6253(5) 0.5581(14) 0.110(3) Uani 0.523(17) 1 d D U P C 2
F19A F 0.876(4) 0.6409(8) 0.4756(19) 0.126(7) Uani 0.523(17) 1 d D U P C 2
F20A F 0.960(4) 0.6124(9) 0.6410(19) 0.118(8) Uani 0.523(17) 1 d D U P C 2
F21A F 0.859(4) 0.6528(7) 0.591(2) 0.130(8) Uani 0.523(17) 1 d D U P C 2
F22A F 1.035(3) 0.6401(9) 0.563(3) 0.122(8) Uani 0.523(17) 1 d D U P C 2
F23A F 0.954(4) 0.5990(7) 0.515(2) 0.114(7) Uani 0.523(17) 1 d D U P C 2
F24A F 0.773(3) 0.6126(9) 0.547(3) 0.125(8) Uani 0.523(17) 1 d D U P C 2
C68 C 1.222(3) 0.5171(8) 0.4772(14) 0.107(10) Uani 1 1 d D U . D 2
H68A H 1.229890 0.536388 0.481735 0.160 Uiso 1 1 calc R U . D 2
H68B H 1.234237 0.509202 0.528707 0.160 Uiso 1 1 calc R U . D 2
H68C H 1.140618 0.512691 0.449649 0.160 Uiso 1 1 calc R U . D 2
C69 C 1.4388(19) 0.5074(6) 0.4818(12) 0.072(7) Uani 1 1 d D U . E 2
H69A H 1.498223 0.500781 0.452426 0.109 Uiso 1 1 calc R U . E 2
H69B H 1.440753 0.496503 0.527805 0.109 Uiso 1 1 calc R U . E 2
H69C H 1.457943 0.525816 0.497119 0.109 Uiso 1 1 calc R U . E 2
C230 C 0.051(3) 0.6812(8) 0.7082(17) 0.088(5) Uani 0.805(17) 1 d D U P A 2
H23A H 0.098730 0.691301 0.676327 0.105 Uiso 0.805(17) 1 calc R U P A 2
H23B H 0.008139 0.666836 0.676194 0.105 Uiso 0.805(17) 1 calc R U P A 2
C231 C 0.135(3) 0.6693(7) 0.7778(15) 0.092(5) Uani 0.805(17) 1 d D U P A 2
O5A O 0.119(2) 0.6762(6) 0.8414(14) 0.103(6) Uani 0.805(17) 1 d D U P A 2
N15A N 0.227(2) 0.6535(5) 0.7653(13) 0.094(4) Uani 0.805(17) 1 d D U P A 2
C232 C 0.238(3) 0.6441(5) 0.6890(12) 0.093(5) Uani 0.805(17) 1 d D U P A 2
H23C H 0.313163 0.651158 0.675153 0.112 Uiso 0.805(17) 1 calc R U P A 2
H23D H 0.169424 0.650681 0.650719 0.112 Uiso 0.805(17) 1 calc R U P A 2
C233 C 0.241(3) 0.6143(5) 0.6868(13) 0.095(5) Uani 0.805(17) 1 d D U P A 2
H23E H 0.161225 0.607254 0.693205 0.114 Uiso 0.805(17) 1 calc R U P A 2
H23F H 0.256057 0.608321 0.636088 0.114 Uiso 0.805(17) 1 calc R U P A 2
C235 C 0.313(3) 0.6410(5) 0.8275(14) 0.095(5) Uani 0.805(17) 1 d D U P A 2
H23G H 0.294618 0.646356 0.877928 0.114 Uiso 0.805(17) 1 calc R U P A 2
H23H H 0.395855 0.647005 0.825089 0.114 Uiso 0.805(17) 1 calc R U P A 2
C234 C 0.305(3) 0.6116(5) 0.8191(12) 0.094(5) Uani 0.805(17) 1 d D U P A 2
H23I H 0.363123 0.603055 0.860848 0.113 Uiso 0.805(17) 1 calc R U P A 2
H23J H 0.223155 0.605547 0.823272 0.113 Uiso 0.805(17) 1 calc R U P A 2
O6A O 0.332(2) 0.6040(4) 0.7460(13) 0.095(5) Uani 0.805(17) 1 d D U P A 2

loop_
_atom_site_aniso_label
_atom_site_aniso_U_11
_atom_site_aniso_U_22
_atom_site_aniso_U_33
_atom_site_aniso_U_23
_atom_site_aniso_U_13
_atom_site_aniso_U_12
Au1 0.0321(4) 0.0269(4) 0.0370(4) -0.0010(4) 0.0061(3) 0.0027(4)
O1 0.117(14) 0.096(13) 0.073(9) 0.000(9) 0.022(9) -0.001(11)
O2 0.108(11) 0.080(9) 0.109(9) -0.016(7) 0.009(8) -0.026(9)
N1 0.029(5) 0.028(6) 0.034(7) -0.003(5) 0.006(5) 0.009(4)
N2 0.021(6) 0.043(5) 0.043(7) -0.006(5) 0.010(5) 0.002(5)
N3 0.037(7) 0.045(6) 0.045(7) -0.002(5) 0.001(6) 0.012(5)
N4 0.055(7) 0.038(7) 0.061(9) 0.000(6) 0.012(7) 0.010(5)
N5 0.069(9) 0.069(9) 0.069(8) -0.009(6) 0.008(7) 0.003(7)
C1 0.036(6) 0.033(6) 0.020(7) -0.004(6) -0.001(6) -0.007(5)
C2 0.029(6) 0.044(7) 0.053(9) -0.006(7) 0.009(7) 0.008(5)
C3 0.028(7) 0.049(7) 0.054(9) -0.007(7) 0.013(7) 0.006(5)
C4 0.028(7) 0.028(7) 0.036(6) -0.007(6) 0.004(5) 0.004(6)
C5 0.034(7) 0.025(7) 0.032(6) -0.001(5) 0.003(5) 0.007(6)
C6 0.051(8) 0.032(8) 0.049(7) 0.000(7) 0.006(6) -0.004(7)
C7 0.034(8) 0.031(8) 0.053(7) -0.001(6) 0.007(6) 0.000(7)
C8 0.038(8) 0.040(8) 0.051(7) -0.006(7) 0.001(6) -0.010(7)
C9 0.044(8) 0.025(7) 0.035(6) -0.004(5) -0.001(5) -0.004(6)
C10 0.041(8) 0.034(8) 0.028(6) 0.006(6) 0.005(6) 0.003(6)
C11 0.067(12) 0.045(10) 0.033(9) 0.003(7) -0.023(8) 0.006(9)
C12 0.072(13) 0.052(11) 0.039(9) -0.013(8) 0.007(9) 0.006(10)
C13 0.054(9) 0.034(8) 0.042(7) 0.006(6) 0.004(6) 0.005(7)
C14 0.071(12) 0.064(13) 0.038(10) 0.016(9) -0.003(9) 0.028(10)
C15 0.049(10) 0.044(10) 0.030(8) -0.003(7) 0.001(7) 0.006(8)
C16 0.031(8) 0.046(6) 0.031(6) -0.003(5) 0.005(6) -0.006(6)
C17 0.037(8) 0.035(7) 0.030(6) -0.003(5) 0.004(6) 0.002(6)
C18 0.035(8) 0.035(7) 0.045(7) -0.008(5) -0.002(7) 0.001(6)
C19 0.052(10) 0.039(8) 0.056(7) 0.004(6) 0.006(7) -0.002(7)
C20 0.065(10) 0.051(8) 0.055(7) 0.011(7) 0.009(8) -0.008(8)
C21 0.043(9) 0.051(8) 0.046(6) 0.009(6) 0.007(6) -0.003(7)
C22 0.045(7) 0.037(8) 0.027(6) -0.005(6) 0.002(5) -0.002(7)
C23 0.063(10) 0.075(16) 0.040(9) 0.007(10) -0.002(8) 0.012(11)
C24 0.073(13) 0.079(14) 0.023(8) -0.002(8) 0.006(8) 0.022(11)
C25 0.067(9) 0.068(10) 0.047(7) 0.012(7) 0.007(7) -0.017(8)
C26 0.066(13) 0.123(18) 0.065(13) 0.008(13) -0.010(11) 0.011(12)
C27 0.087(13) 0.086(16) 0.044(10) -0.003(10) 0.017(10) 0.001(12)
C28 0.055(8) 0.042(7) 0.050(9) -0.002(7) 0.006(7) 0.001(6)
C29 0.050(8) 0.048(8) 0.069(10) 0.000(7) 0.011(8) 0.016(6)
C30 0.055(8) 0.046(8) 0.066(10) -0.002(7) 0.010(8) 0.017(7)
C31 0.033(8) 0.045(7) 0.049(6) -0.003(5) 0.001(6) 0.013(6)
C32 0.033(9) 0.053(7) 0.047(7) -0.006(6) 0.005(7) 0.001(7)
C33 0.046(9) 0.050(8) 0.050(6) -0.009(6) 0.006(7) 0.000(7)
C34 0.038(9) 0.051(8) 0.050(7) -0.005(6) 0.008(7) -0.008(7)
C35 0.050(9) 0.050(7) 0.047(8) -0.005(6) 0.006(7) -0.005(7)
C36 0.037(9) 0.050(8) 0.051(7) -0.004(6) 0.004(7) -0.004(7)
C37 0.062(13) 0.067(14) 0.047(8) -0.013(8) 0.000(9) -0.003(11)
C38 0.075(14) 0.056(11) 0.059(11) -0.004(8) 0.010(10) -0.018(11)
C39 0.056(12) 0.070(11) 0.046(10) -0.009(9) -0.008(9) -0.011(10)
C40 0.055(8) 0.035(8) 0.064(8) 0.002(7) 0.008(7) 0.010(6)
C41 0.064(9) 0.057(10) 0.066(8) -0.007(7) 0.008(7) 0.008(7)
C42 0.061(10) 0.063(9) 0.078(9) 0.000(7) 0.009(8) 0.004(8)
C43 0.073(11) 0.067(9) 0.099(10) -0.008(8) 0.004(9) 0.000(9)
C44 0.106(13) 0.074(9) 0.102(10) -0.019(8) 0.015(10) 0.002(10)
C45 0.080(11) 0.072(9) 0.077(9) -0.012(8) 0.002(8) 0.007(9)
Au3 0.0412(4) 0.0287(4) 0.0417(4) 0.0019(4) 0.0055(3) -0.0042(4)
O5 0.106(15) 0.095(14) 0.092(11) -0.003(11) 0.016(12) 0.001(13)
O6 0.099(8) 0.092(7) 0.095(7) 0.000(6) 0.017(6) 0.002(6)
N11 0.040(6) 0.032(6) 0.041(7) 0.000(6) 0.016(6) 0.003(5)
N12 0.039(6) 0.043(6) 0.039(7) 0.002(6) 0.016(6) 0.005(5)
N13 0.050(8) 0.058(7) 0.067(8) 0.002(6) 0.015(7) -0.017(6)
N14 0.073(7) 0.053(7) 0.071(9) -0.008(7) 0.009(7) -0.023(6)
N15 0.097(7) 0.090(6) 0.093(6) 0.001(5) 0.017(5) 0.003(5)
C91 0.041(6) 0.035(6) 0.034(8) -0.010(6) 0.006(6) 0.007(5)
C92 0.044(7) 0.047(7) 0.051(9) 0.008(7) 0.016(7) 0.001(6)
C93 0.038(7) 0.045(7) 0.037(8) 0.010(7) 0.007(7) 0.000(5)
C94 0.031(7) 0.031(8) 0.042(6) 0.003(6) 0.005(5) 0.005(6)
C95 0.037(7) 0.040(9) 0.039(6) 0.004(6) 0.010(6) -0.004(6)
C96 0.041(8) 0.030(8) 0.047(7) -0.007(6) 0.013(6) -0.003(6)
C97 0.053(9) 0.036(9) 0.060(7) 0.000(7) 0.007(7) 0.009(8)
C98 0.036(8) 0.041(9) 0.052(7) 0.003(7) 0.004(6) 0.001(6)
C99 0.036(7) 0.035(9) 0.043(6) 0.002(6) 0.004(5) -0.005(6)
C100 0.052(9) 0.038(8) 0.042(7) 0.006(6) 0.003(6) 0.005(7)
C101 0.063(13) 0.062(11) 0.046(10) 0.004(8) -0.017(9) -0.005(9)
C102 0.051(11) 0.057(11) 0.042(10) 0.020(8) -0.006(8) 0.005(9)
C103 0.053(8) 0.028(8) 0.042(7) -0.003(6) -0.001(6) 0.005(7)
C104 0.067(12) 0.072(14) 0.032(9) 0.002(9) -0.003(8) -0.013(10)
C105 0.080(14) 0.066(13) 0.058(12) -0.005(10) 0.024(11) -0.014(11)
C106 0.041(9) 0.042(7) 0.056(6) 0.001(6) -0.003(7) 0.003(6)
C107 0.034(8) 0.048(8) 0.055(6) 0.005(6) 0.001(6) -0.004(7)
C108 0.071(11) 0.057(8) 0.064(8) 0.010(7) 0.011(9) 0.005(8)
C109 0.088(12) 0.068(10) 0.071(8) -0.001(7) 0.005(9) 0.018(9)
C110 0.074(11) 0.056(9) 0.065(8) -0.010(7) 0.012(8) 0.016(8)
C111 0.064(11) 0.055(8) 0.068(7) 0.000(6) 0.015(7) 0.014(8)
C112 0.038(8) 0.058(9) 0.058(7) 0.004(7) 0.002(6) 0.006(8)
C113 0.049(9) 0.061(14) 0.059(11) -0.009(10) 0.002(8) -0.001(9)
C114 0.060(11) 0.083(15) 0.057(11) 0.013(10) 0.004(9) 0.005(11)
C115 0.089(11) 0.073(11) 0.071(8) 0.002(8) 0.022(8) 0.027(9)
C116 0.093(15) 0.110(18) 0.083(15) 0.004(14) 0.014(12) 0.001(13)
C117 0.087(14) 0.12(2) 0.081(14) 0.020(14) 0.023(12) 0.009(13)
C118 0.062(8) 0.050(7) 0.034(8) 0.004(7) 0.004(7) -0.009(6)
C119 0.080(9) 0.067(9) 0.086(12) 0.002(9) 0.011(9) -0.026(8)
C120 0.080(10) 0.073(9) 0.103(13) -0.001(9) 0.033(9) -0.034(8)
C121 0.051(10) 0.060(7) 0.055(7) 0.004(6) 0.005(7) 0.000(7)
C122 0.053(10) 0.062(8) 0.054(7) 0.012(6) 0.011(7) 0.013(8)
C123 0.051(10) 0.063(8) 0.055(8) 0.009(6) 0.020(7) 0.002(8)
C124 0.052(10) 0.062(9) 0.057(7) 0.005(6) 0.011(7) 0.004(8)
C125 0.041(9) 0.062(9) 0.058(7) 0.006(7) 0.003(7) -0.005(8)
C126 0.041(9) 0.060(8) 0.056(7) 0.013(6) 0.010(7) -0.007(7)
C127 0.092(15) 0.064(12) 0.049(11) 0.013(9) 0.007(10) 0.015(11)
C128 0.086(16) 0.082(13) 0.084(14) -0.007(11) 0.025(13) 0.027(13)
C129 0.050(12) 0.099(17) 0.053(8) 0.022(9) 0.010(9) -0.003(12)
C130 0.094(8) 0.085(8) 0.089(8) -0.001(7) 0.019(6) 0.004(7)
C131 0.097(7) 0.089(7) 0.091(7) 0.000(6) 0.017(6) 0.003(6)
C132 0.098(7) 0.091(7) 0.093(7) 0.000(6) 0.017(6) 0.002(6)
C133 0.098(9) 0.092(8) 0.093(8) 0.000(7) 0.016(7) 0.001(7)
C134 0.098(9) 0.092(8) 0.094(8) 0.001(7) 0.017(7) 0.001(7)
C135 0.097(7) 0.091(7) 0.094(7) 0.002(6) 0.017(6) 0.002(6)
Au2 0.0312(4) 0.0291(4) 0.0411(4) 0.0029(4) 0.0088(3) 0.0044(4)
O3 0.067(9) 0.050(9) 0.043(6) -0.009(6) 0.010(6) -0.009(7)
O4 0.076(9) 0.059(8) 0.084(8) -0.001(6) 0.010(7) 0.000(7)
N6 0.031(5) 0.027(6) 0.042(7) 0.004(5) 0.006(5) 0.006(4)
N7 0.027(6) 0.035(5) 0.030(6) 0.004(5) 0.003(5) 0.004(4)
N8 0.036(6) 0.038(6) 0.042(7) 0.001(5) -0.001(5) 0.004(5)
N9 0.044(6) 0.040(7) 0.054(8) 0.006(6) 0.016(6) 0.000(5)
N10 0.054(8) 0.055(8) 0.060(7) -0.005(6) 0.008(6) -0.007(6)
C46 0.040(6) 0.032(6) 0.019(7) 0.005(6) 0.015(6) -0.008(5)
C47 0.033(6) 0.038(7) 0.050(9) 0.005(7) 0.007(7) 0.010(5)
C48 0.028(6) 0.043(7) 0.044(9) -0.004(7) 0.006(7) 0.008(5)
C49 0.040(7) 0.028(7) 0.036(6) 0.003(5) 0.009(5) 0.002(6)
C50 0.033(7) 0.029(8) 0.037(6) 0.005(5) 0.007(5) 0.005(6)
C51 0.041(7) 0.032(8) 0.030(6) -0.006(6) 0.007(6) 0.001(6)
C52 0.043(8) 0.030(8) 0.039(6) -0.006(6) 0.005(6) -0.008(7)
C53 0.051(8) 0.040(9) 0.028(6) -0.004(6) 0.001(6) -0.009(7)
C54 0.036(7) 0.032(8) 0.039(6) 0.001(5) 0.007(5) 0.002(6)
C55 0.041(8) 0.038(8) 0.038(7) 0.002(6) -0.002(6) -0.001(6)
C56 0.064(13) 0.078(15) 0.049(10) -0.017(10) -0.002(9) 0.019(11)
C57 0.041(10) 0.055(11) 0.047(10) 0.000(8) -0.007(8) 0.008(8)
C58 0.051(9) 0.037(8) 0.032(6) -0.012(6) 0.007(6) 0.000(7)
C59 0.069(13) 0.063(13) 0.051(11) 0.023(9) 0.024(9) 0.022(10)
C60 0.069(13) 0.049(10) 0.041(10) -0.005(8) 0.027(9) 0.011(9)
C61 0.027(8) 0.039(6) 0.032(6) 0.002(5) 0.008(5) -0.005(6)
C62 0.031(8) 0.044(7) 0.035(6) -0.003(5) 0.002(6) -0.002(6)
C63 0.047(9) 0.042(7) 0.056(7) -0.005(6) 0.008(7) -0.003(7)
C64 0.037(9) 0.043(8) 0.057(7) -0.002(6) 0.008(6) 0.000(7)
C65 0.037(8) 0.043(7) 0.052(7) 0.005(6) 0.012(7) -0.004(7)
C66 0.033(8) 0.040(7) 0.032(6) 0.003(5) 0.002(6) -0.003(6)
C67 0.060(9) 0.059(10) 0.036(7) 0.004(7) -0.005(6) -0.004(8)
C70 0.035(7) 0.046(9) 0.026(6) -0.001(6) 0.000(5) -0.004(7)
C71 0.063(11) 0.087(16) 0.059(12) 0.005(11) -0.010(9) 0.021(11)
C72 0.058(11) 0.086(16) 0.059(11) -0.014(10) 0.022(9) -0.013(10)
C73 0.042(6) 0.050(8) 0.034(8) -0.003(6) 0.007(6) -0.010(6)
C74 0.035(7) 0.050(8) 0.050(9) -0.003(7) 0.010(7) 0.006(6)
C75 0.043(7) 0.043(8) 0.053(9) -0.005(7) 0.013(7) 0.009(6)
C76 0.036(8) 0.040(6) 0.039(6) 0.002(5) 0.007(6) -0.005(6)
C77 0.035(8) 0.051(8) 0.043(6) 0.003(5) 0.014(6) -0.004(7)
C78 0.053(10) 0.052(7) 0.050(8) 0.003(6) 0.008(7) 0.000(7)
C79 0.058(10) 0.049(8) 0.060(7) 0.000(6) 0.008(7) 0.000(8)
C80 0.046(9) 0.040(8) 0.059(7) 0.000(6) 0.010(7) -0.005(7)
C81 0.042(9) 0.043(7) 0.046(7) 0.007(5) 0.010(7) -0.005(7)
C82 0.073(14) 0.049(10) 0.069(12) 0.011(9) 0.018(11) -0.008(10)
C83 0.085(15) 0.049(10) 0.068(12) -0.006(9) -0.006(11) -0.006(11)
C84 0.049(11) 0.056(12) 0.044(7) 0.012(8) 0.002(8) 0.004(10)
C85 0.045(8) 0.044(8) 0.047(7) -0.001(6) 0.008(7) 0.004(6)
C86 0.052(8) 0.029(8) 0.046(7) -0.007(6) 0.007(6) -0.001(6)
C87 0.076(11) 0.058(8) 0.074(9) 0.002(7) 0.023(8) 0.000(8)
C88 0.074(11) 0.062(9) 0.067(8) 0.010(8) 0.012(8) 0.010(9)
C89 0.069(11) 0.056(8) 0.058(8) -0.007(7) 0.000(8) 0.001(8)
C90 0.052(9) 0.055(8) 0.068(8) -0.007(7) 0.013(7) -0.009(8)
Au4 0.0378(4) 0.0264(4) 0.0479(4) -0.0009(4) 0.0083(3) 0.0019(4)
O7 0.116(13) 0.080(13) 0.086(9) -0.014(9) 0.027(9) -0.030(11)
O8 0.102(10) 0.077(9) 0.101(9) 0.002(7) 0.019(7) 0.005(8)
N16 0.029(5) 0.037(6) 0.034(7) 0.008(5) -0.003(5) 0.004(5)
N17 0.038(6) 0.037(5) 0.052(8) 0.007(6) 0.008(6) -0.001(5)
N18 0.050(7) 0.055(7) 0.053(8) 0.003(6) 0.006(6) 0.013(6)
N19 0.064(7) 0.046(7) 0.077(10) -0.007(7) 0.011(7) 0.020(6)
N20 0.097(10) 0.081(10) 0.099(9) -0.008(8) 0.024(8) -0.009(8)
C136 0.039(6) 0.034(6) 0.034(8) 0.003(6) 0.002(6) -0.009(5)
C137 0.033(6) 0.040(7) 0.053(9) 0.005(7) 0.001(7) 0.006(5)
C138 0.030(7) 0.042(7) 0.045(9) 0.010(7) 0.002(7) 0.007(5)
C139 0.032(7) 0.030(7) 0.040(6) 0.006(6) 0.001(5) 0.003(6)
C140 0.039(8) 0.031(8) 0.044(6) 0.000(6) 0.008(5) 0.001(6)
C141 0.038(8) 0.037(8) 0.050(7) -0.004(6) 0.011(6) -0.001(6)
C142 0.049(9) 0.037(9) 0.054(7) 0.001(6) 0.013(6) 0.003(7)
C143 0.049(8) 0.050(9) 0.051(7) 0.002(7) 0.013(6) -0.004(7)
C144 0.052(8) 0.032(8) 0.047(6) -0.006(6) 0.013(6) -0.001(7)
C145 0.047(9) 0.043(8) 0.037(7) -0.003(6) 0.010(6) -0.003(7)
C146 0.069(13) 0.056(12) 0.054(11) 0.009(9) 0.013(10) 0.016(10)
C147 0.090(15) 0.047(11) 0.045(10) 0.004(8) 0.030(10) 0.017(10)
C148 0.054(9) 0.036(8) 0.045(7) -0.004(6) 0.011(6) -0.006(7)
C149 0.059(12) 0.044(11) 0.060(11) -0.006(9) 0.013(9) -0.002(8)
C150 0.079(14) 0.079(15) 0.038(9) -0.005(10) 0.011(9) 0.023(11)
C151 0.039(8) 0.041(6) 0.048(6) -0.004(5) 0.022(6) -0.005(6)
C152 0.036(8) 0.044(7) 0.054(6) -0.003(6) 0.031(6) -0.005(7)
C153 0.052(9) 0.054(8) 0.055(8) 0.010(6) 0.023(7) -0.006(7)
C154 0.065(11) 0.059(10) 0.079(8) -0.007(7) 0.008(8) -0.009(9)
C155 0.056(10) 0.059(8) 0.063(8) -0.021(7) 0.001(8) -0.008(8)
C156 0.049(9) 0.059(8) 0.059(7) -0.018(6) 0.014(7) -0.004(7)
C157 0.064(9) 0.061(10) 0.047(7) 0.005(7) 0.023(6) 0.002(8)
C158 0.078(12) 0.096(18) 0.057(11) -0.027(11) 0.024(9) 0.001(12)
C159 0.084(13) 0.079(15) 0.056(12) -0.016(11) 0.005(10) 0.014(12)
C160 0.065(9) 0.069(11) 0.059(8) -0.015(7) 0.001(7) -0.008(8)
C161 0.071(11) 0.099(18) 0.082(14) -0.027(13) -0.005(10) 0.006(13)
C162 0.088(14) 0.12(2) 0.072(14) 0.008(14) 0.033(12) 0.017(14)
C163 0.061(7) 0.044(7) 0.047(9) -0.004(7) 0.008(7) 0.005(6)
C164 0.057(8) 0.067(9) 0.090(12) 0.002(9) 0.018(8) 0.023(7)
C165 0.070(8) 0.052(8) 0.074(11) 0.011(8) 0.013(8) 0.026(7)
C166 0.032(8) 0.049(7) 0.054(6) 0.009(5) 0.012(6) 0.012(6)
C167 0.045(9) 0.061(9) 0.052(6) 0.010(6) 0.001(7) -0.008(8)
C168 0.062(10) 0.070(8) 0.058(9) 0.007(6) 0.001(8) -0.011(8)
C169 0.061(10) 0.065(9) 0.068(8) 0.009(7) 0.008(8) 0.000(8)
C170 0.056(10) 0.062(9) 0.063(7) 0.010(7) 0.017(8) -0.001(8)
C171 0.044(9) 0.059(8) 0.056(7) 0.018(6) 0.010(7) 0.007(7)
C172 0.086(16) 0.073(13) 0.064(12) 0.015(10) 0.015(11) -0.024(12)
C173 0.082(15) 0.074(12) 0.075(13) 0.006(10) 0.001(12) -0.010(11)
C174 0.088(16) 0.088(16) 0.055(8) 0.013(9) 0.013(10) -0.010(14)
C175 0.079(9) 0.057(10) 0.067(9) -0.012(8) 0.010(8) 0.006(8)
C176 0.087(11) 0.075(11) 0.081(9) -0.008(8) 0.024(8) 0.001(8)
C177 0.094(12) 0.085(10) 0.100(10) 0.001(9) 0.017(9) -0.003(10)
C178 0.108(13) 0.089(10) 0.102(10) -0.003(9) 0.018(10) -0.006(10)
C179 0.101(12) 0.086(10) 0.106(10) -0.004(9) 0.019(9) -0.007(10)
C180 0.103(13) 0.085(10) 0.100(10) -0.003(9) 0.024(10) -0.003(10)
P1 0.029(3) 0.031(2) 0.045(3) 0.003(2) 0.002(2) 0.004(2)
F1 0.054(7) 0.055(8) 0.080(8) -0.013(6) -0.037(6) 0.008(6)
F2 0.043(7) 0.065(8) 0.074(7) 0.001(7) -0.019(6) 0.015(6)
F3 0.054(7) 0.028(5) 0.064(7) 0.003(5) 0.003(5) -0.002(5)
F4 0.086(9) 0.059(8) 0.075(7) 0.005(6) 0.049(7) 0.022(7)
F5 0.051(7) 0.037(6) 0.124(10) 0.017(6) 0.022(7) 0.000(5)
F6 0.094(10) 0.086(10) 0.080(8) 0.016(7) 0.054(7) 0.025(8)
P3 0.093(5) 0.059(4) 0.087(4) 0.004(3) -0.012(4) -0.001(3)
F13 0.101(9) 0.077(9) 0.118(11) -0.009(8) 0.021(8) -0.023(7)
F14 0.113(10) 0.100(11) 0.108(11) -0.001(9) -0.025(9) -0.035(8)
F15 0.120(10) 0.068(9) 0.130(12) 0.005(8) -0.016(9) 0.022(8)
F16 0.091(10) 0.110(12) 0.092(7) 0.008(8) -0.006(7) -0.013(9)
F17 0.119(11) 0.089(10) 0.133(12) 0.003(9) 0.002(10) 0.021(8)
F18 0.130(13) 0.117(13) 0.088(8) 0.008(8) -0.023(8) 0.017(10)
P2 0.037(3) 0.030(3) 0.047(3) -0.004(2) 0.005(2) 0.000(2)
F7 0.056(7) 0.064(8) 0.070(7) -0.009(6) -0.019(6) 0.011(6)
F8 0.070(8) 0.048(8) 0.078(8) -0.008(6) -0.031(6) 0.012(7)
F9 0.056(7) 0.029(5) 0.091(8) -0.002(5) 0.023(6) -0.002(5)
F10 0.066(8) 0.050(7) 0.087(8) -0.005(6) 0.043(7) 0.006(6)
F11 0.053(7) 0.037(6) 0.096(9) -0.011(6) 0.013(6) -0.006(5)
F12 0.088(9) 0.054(8) 0.089(8) 0.020(6) 0.056(7) 0.010(7)
P4 0.106(5) 0.115(6) 0.104(5) 0.004(5) 0.011(5) -0.012(4)
F19 0.110(13) 0.118(13) 0.131(14) 0.003(13) 0.013(12) -0.010(11)
F20 0.125(13) 0.118(13) 0.117(15) 0.014(12) 0.016(13) -0.021(11)
F21 0.129(12) 0.123(13) 0.127(14) 0.010(12) 0.014(12) 0.009(10)
F22 0.135(15) 0.124(15) 0.114(10) -0.003(11) 0.009(11) -0.003(13)
F23 0.115(13) 0.120(13) 0.114(14) 0.017(13) 0.024(12) 0.004(11)
F24 0.128(15) 0.120(16) 0.099(10) 0.010(11) 0.013(10) -0.006(13)
P4A 0.106(5) 0.115(6) 0.104(5) 0.004(5) 0.011(5) -0.012(4)
F19A 0.139(13) 0.120(13) 0.115(11) 0.012(10) 0.011(10) -0.001(12)
F20A 0.121(14) 0.126(15) 0.106(10) 0.014(11) 0.017(11) -0.006(13)
F21A 0.137(14) 0.122(12) 0.126(14) 0.001(11) 0.011(13) 0.006(11)
F22A 0.118(12) 0.120(16) 0.127(17) 0.021(13) 0.021(12) -0.025(12)
F23A 0.119(13) 0.112(11) 0.115(13) 0.005(10) 0.030(12) -0.007(11)
F24A 0.111(11) 0.124(15) 0.137(14) 0.004(13) 0.017(11) -0.009(11)
C68 0.093(15) 0.15(2) 0.083(15) 0.029(15) 0.039(13) 0.037(15)
C69 0.072(11) 0.093(17) 0.045(11) 0.021(11) -0.009(9) 0.002(12)
C230 0.094(8) 0.082(8) 0.088(8) 0.001(7) 0.018(6) 0.004(7)
C231 0.098(7) 0.088(7) 0.090(7) 0.000(6) 0.016(6) 0.003(6)
O5A 0.117(12) 0.100(12) 0.092(9) 0.000(9) 0.021(9) 0.008(11)
N15A 0.098(6) 0.090(6) 0.092(6) 0.002(5) 0.016(5) 0.003(5)
C232 0.099(8) 0.088(7) 0.092(7) -0.001(6) 0.017(6) 0.004(6)
C233 0.100(7) 0.090(7) 0.093(7) 0.001(6) 0.015(6) 0.002(6)
C235 0.098(7) 0.090(7) 0.096(7) 0.003(6) 0.017(6) 0.002(6)
C234 0.098(7) 0.089(7) 0.094(7) 0.003(6) 0.016(6) 0.003(6)
O6A 0.099(8) 0.090(7) 0.097(7) 0.002(6) 0.017(6) 0.005(6)

loop_
_atom_type_symbol
_atom_type_description
_atom_type_scat_dispersion_real
_atom_type_scat_dispersion_imag
_atom_type_scat_source
C C 0.0181 0.0091 'International Tables Vol C Tables 4.2.6.8 and 6.1.1.4'
H H 0.0000 0.0000 'International Tables Vol C Tables 4.2.6.8 and 6.1.1.4'
Au Au -4.4197 7.2980 'International Tables Vol C Tables 4.2.6.8 and 6.1.1.4'
F F 0.0727 0.0534 'International Tables Vol C Tables 4.2.6.8 and 6.1.1.4'
N N 0.0311 0.0180 'International Tables Vol C Tables 4.2.6.8 and 6.1.1.4'
O O 0.0492 0.0322 'International Tables Vol C Tables 4.2.6.8 and 6.1.1.4'
P P 0.2955 0.4335 'International Tables Vol C Tables 4.2.6.8 and 6.1.1.4'

loop_
_exptl_crystal_face_index_h
_exptl_crystal_face_index_k
_exptl_crystal_face_index_l
_exptl_crystal_face_perp_dist
0 -2 1 0.0059
0 2 -1 0.0039
-1 -1 0 0.0614
1 1 0 0.0242
0 5 1 0.0020
0 -5 -1 0.0080

loop_
_geom_angle_atom_site_label_1
_geom_angle_atom_site_label_2
_geom_angle_atom_site_label_3
_geom_angle
_geom_angle_site_symmetry_1
_geom_angle_site_symmetry_3
_geom_angle_publ_flag
C1 Au1 C28 177.4(8) . . ?
C44 O2 C43 111(2) . . ?
C1 N1 C4 120.2(14) . . ?
C2 N1 C1 114.7(16) . . ?
C2 N1 C4 124.5(16) . . ?
C1 N2 C16 121.7(16) . . ?
C3 N2 C1 113.0(16) . . ?
C3 N2 C16 124.5(16) . . ?
C28 N3 C29 112.6(19) . . ?
C28 N3 C31 125.8(17) . . ?
C29 N3 C31 120.9(18) . . ?
C28 N4 C30 111(2) . . ?
C28 N4 C40 119.6(19) . . ?
C30 N4 C40 128.0(19) . . ?
C41 N5 C42 128(2) . . ?
C41 N5 C45 120(2) . . ?
C42 N5 C45 111(2) . . ?
N1 C1 Au1 130.1(13) . . ?
N2 C1 Au1 130.5(13) . . ?
N2 C1 N1 99.4(15) . . ?
N1 C2 H2 127.4 . . ?
C3 C2 N1 105.3(18) . . ?
C3 C2 H2 127.4 . . ?
N2 C3 H3 126.3 . . ?
C2 C3 N2 107.3(17) . . ?
C2 C3 H3 126.3 . . ?
C5 C4 N1 117.2(15) . . ?
C9 C4 N1 118.7(16) . . ?
C9 C4 C5 124.2(17) . . ?
C4 C5 C10 122.4(17) . . ?
C6 C5 C4 116.5(16) . . ?
C6 C5 C10 121.1(17) . . ?
C5 C6 H6 119.9 . . ?
C5 C6 C7 120.2(19) . . ?
C7 C6 H6 119.9 . . ?
C6 C7 H7 119.9 . . ?
C8 C7 C6 120.2(19) . . ?
C8 C7 H7 119.9 . . ?
C7 C8 H8 118.6 . . ?
C7 C8 C9 122.8(18) . . ?
C9 C8 H8 118.6 . . ?
C4 C9 C13 122.7(17) . . ?
C8 C9 C4 115.8(17) . . ?
C8 C9 C13 121.3(16) . . ?
C5 C10 H10 106.9 . . ?
C5 C10 C11 111.0(16) . . ?
C11 C10 H10 106.9 . . ?
C12 C10 C5 112.3(16) . . ?
C12 C10 H10 106.9 . . ?
C12 C10 C11 112.4(16) . . ?
C10 C11 H11M 109.5 . . ?
C10 C11 H11N 109.5 . . ?
C10 C11 H11O 109.5 . . ?
H11M C11 H11N 109.5 . . ?
H11M C11 H11O 109.5 . . ?
H11N C11 H11O 109.5 . . ?
C10 C12 H12J 109.5 . . ?
C10 C12 H12K 109.5 . . ?
C10 C12 H12L 109.5 . . ?
H12J C12 H12K 109.5 . . ?
H12J C12 H12L 109.5 . . ?
H12K C12 H12L 109.5 . . ?
C9 C13 H13 108.2 . . ?
C14 C13 C9 111.9(17) . . ?
C14 C13 H13 108.2 . . ?
C14 C13 C15 110.4(17) . . ?
C15 C13 C9 109.7(16) . . ?
C15 C13 H13 108.2 . . ?
C13 C14 H14A 109.5 . . ?
C13 C14 H14B 109.5 . . ?
C13 C14 H14C 109.5 . . ?
H14A C14 H14B 109.5 . . ?
H14A C14 H14C 109.5 . . ?
H14B C14 H14C 109.5 . . ?
C13 C15 H15A 109.5 . . ?
C13 C15 H15B 109.5 . . ?
C13 C15 H15C 109.5 . . ?
H15A C15 H15B 109.5 . . ?
H15A C15 H15C 109.5 . . ?
H15B C15 H15C 109.5 . . ?
N2 C16 C21 118.8(17) . . ?
C17 C16 N2 120.9(17) . . ?
C17 C16 C21 120.2(18) . . ?
C16 C17 C18 119.7(17) . . ?
C16 C17 C22 120.3(17) . . ?
C18 C17 C22 120.0(16) . . ?
C17 C18 H18 119.5 . . ?
C19 C18 C17 121.0(18) . . ?
C19 C18 H18 119.5 . . ?
C18 C19 H19 119.8 . . ?
C20 C19 C18 120(2) . . ?
C20 C19 H19 119.8 . . ?
C19 C20 H20 119.5 . . ?
C19 C20 C21 121(2) . . ?
C21 C20 H20 119.5 . . ?
C16 C21 C25 122.3(19) . . ?
C20 C21 C16 117.9(19) . . ?
C20 C21 C25 119.8(18) . . ?
C17 C22 H22 107.8 . . ?
C17 C22 C23 108.2(16) . . ?
C17 C22 C24 112.8(17) . . ?
C23 C22 H22 107.8 . . ?
C24 C22 H22 107.8 . . ?
C24 C22 C23 112.1(15) . . ?
C22 C23 H23K 109.5 . . ?
C22 C23 H23L 109.5 . . ?
C22 C23 H23M 109.5 . . ?
H23K C23 H23L 109.5 . . ?
H23K C23 H23M 109.5 . . ?
H23L C23 H23M 109.5 . . ?
C22 C24 H24A 109.5 . . ?
C22 C24 H24B 109.5 . . ?
C22 C24 H24C 109.5 . . ?
H24A C24 H24B 109.5 . . ?
H24A C24 H24C 109.5 . . ?
H24B C24 H24C 109.5 . . ?
C21 C25 H25 108.8 . . ?
C26 C25 C21 109(2) . . ?
C26 C25 H25 108.8 . . ?
C27 C25 C21 110.3(18) . . ?
C27 C25 H25 108.8 . . ?
C27 C25 C26 111(2) . . ?
C25 C26 H26A 109.5 . . ?
C25 C26 H26B 109.5 . . ?
C25 C26 H26C 109.5 . . ?
H26A C26 H26B 109.5 . . ?
H26A C26 H26C 109.5 . . ?
H26B C26 H26C 109.5 . . ?
C25 C27 H27A 109.5 . . ?
C25 C27 H27B 109.5 . . ?
C25 C27 H27C 109.5 . . ?
H27A C27 H27B 109.5 . . ?
H27A C27 H27C 109.5 . . ?
H27B C27 H27C 109.5 . . ?
N3 C28 Au1 126.9(16) . . ?
N4 C28 Au1 130.3(18) . . ?
N4 C28 N3 102.4(19) . . ?
N3 C29 H29 127.6 . . ?
C30 C29 N3 105(2) . . ?
C30 C29 H29 127.6 . . ?
N4 C30 H30 125.5 . . ?
C29 C30 N4 109(2) . . ?
C29 C30 H30 125.5 . . ?
C32 C31 N3 119.9(17) . . ?
C36 C31 N3 119.9(18) . . ?
C36 C31 C32 120(2) . . ?
C31 C32 C37 119(2) . . ?
C33 C32 C31 118(2) . . ?
C33 C32 C37 123(2) . . ?
C32 C33 H33 117.6 . . ?
C32 C33 C34 125(2) . . ?
C34 C33 H33 117.6 . . ?
C33 C34 C35 117(2) . . ?
C33 C34 C38 122.5(19) . . ?
C35 C34 C38 120.7(19) . . ?
C34 C35 H35 119.1 . . ?
C36 C35 C34 122(2) . . ?
C36 C35 H35 119.1 . . ?
C31 C36 C35 119(2) . . ?
C31 C36 C39 118(2) . . ?
C35 C36 C39 123.3(19) . . ?
C32 C37 H37A 109.5 . . ?
C32 C37 H37B 109.5 . . ?
C32 C37 H37C 109.5 . . ?
H37A C37 H37B 109.5 . . ?
H37A C37 H37C 109.5 . . ?
H37B C37 H37C 109.5 . . ?
C34 C38 H38A 109.5 . . ?
C34 C38 H38B 109.5 . . ?
C34 C38 H38C 109.5 . . ?
H38A C38 H38B 109.5 . . ?
H38A C38 H38C 109.5 . . ?
H38B C38 H38C 109.5 . . ?
C36 C39 H39A 109.5 . . ?
C36 C39 H39B 109.5 . . ?
C36 C39 H39C 109.5 . . ?
H39A C39 H39B 109.5 . . ?
H39A C39 H39C 109.5 . . ?
H39B C39 H39C 109.5 . . ?
N4 C40 H40A 109.9 . . ?
N4 C40 H40B 109.9 . . ?
N4 C40 C41 108.9(19) . . ?
H40A C40 H40B 108.3 . . ?
C41 C40 H40A 109.9 . . ?
C41 C40 H40B 109.9 . . ?
O1 C41 N5 125(2) . . ?
O1 C41 C40 119(2) . . ?
N5 C41 C40 116(2) . . ?
N5 C42 H42A 110.4 . . ?
N5 C42 H42B 110.4 . . ?
N5 C42 C43 107(2) . . ?
H42A C42 H42B 108.6 . . ?
C43 C42 H42A 110.4 . . ?
C43 C42 H42B 110.4 . . ?
O2 C43 C42 113(2) . . ?
O2 C43 H43A 109.0 . . ?
O2 C43 H43B 109.0 . . ?
C42 C43 H43A 109.0 . . ?
C42 C43 H43B 109.0 . . ?
H43A C43 H43B 107.8 . . ?
O2 C44 H44A 109.4 . . ?
O2 C44 H44B 109.4 . . ?
O2 C44 C45 111(3) . . ?
H44A C44 H44B 108.0 . . ?
C45 C44 H44A 109.4 . . ?
C45 C44 H44B 109.4 . . ?
N5 C45 H45A 109.1 . . ?
N5 C45 H45B 109.1 . . ?
C44 C45 N5 112(2) . . ?
C44 C45 H45A 109.1 . . ?
C44 C45 H45B 109.1 . . ?
H45A C45 H45B 107.9 . . ?
C118 Au3 C91 178.5(8) . . ?
C133 O6 C134 109(2) . . ?
C91 N11 C92 106.4(16) . . ?
C91 N11 C94 125.8(16) . . ?
C92 N11 C94 127.7(17) . . ?
C91 N12 C93 111.5(17) . . ?
C91 N12 C106 122.9(18) . . ?
C93 N12 C106 125.3(17) . . ?
C118 N13 C120 110(2) . . ?
C118 N13 C121 123.3(19) . . ?
C120 N13 C121 126(2) . . ?
C118 N14 C130 111(6) . . ?
C118 N14 C230 125(3) . . ?
C119 N14 C118 112(2) . . ?
C119 N14 C130 137(6) . . ?
C119 N14 C230 123(3) . . ?
C131 N15 C132 122(2) . . ?
C131 N15 C135 122(2) . . ?
C132 N15 C135 114.8(17) . . ?
N11 C91 Au3 125.1(14) . . ?
N12 C91 Au3 129.2(15) . . ?
N12 C91 N11 105.7(17) . . ?
N11 C92 H92 125.2 . . ?
C93 C92 N11 110(2) . . ?
C93 C92 H92 125.2 . . ?
N12 C93 H93 126.6 . . ?
C92 C93 N12 106.8(19) . . ?
C92 C93 H93 126.6 . . ?
C95 C94 N11 118.1(16) . . ?
C95 C94 C99 123.3(18) . . ?
C99 C94 N11 118.6(16) . . ?
C94 C95 C96 118.3(18) . . ?
C94 C95 C100 122.2(18) . . ?
C96 C95 C100 119.4(17) . . ?
C95 C96 H96 119.5 . . ?
C97 C96 C95 121.0(18) . . ?
C97 C96 H96 119.5 . . ?
C96 C97 H97 120.0 . . ?
C96 C97 C98 120(2) . . ?
C98 C97 H97 120.0 . . ?
C97 C98 H98 120.1 . . ?
C97 C98 C99 119.8(19) . . ?
C99 C98 H98 120.1 . . ?
C94 C99 C98 117.3(18) . . ?
C94 C99 C103 122.6(18) . . ?
C98 C99 C103 120.1(17) . . ?
C95 C100 H100 107.5 . . ?
C101 C100 C95 111.4(17) . . ?
C101 C100 H100 107.5 . . ?
C101 C100 C102 116.0(19) . . ?
C102 C100 C95 106.7(16) . . ?
C102 C100 H100 107.5 . . ?
C100 C101 H10A 109.5 . . ?
C100 C101 H10B 109.5 . . ?
C100 C101 H10C 109.5 . . ?
H10A C101 H10B 109.5 . . ?
H10A C101 H10C 109.5 . . ?
H10B C101 H10C 109.5 . . ?
C100 C102 H10D 109.5 . . ?
C100 C102 H10E 109.5 . . ?
C100 C102 H10F 109.5 . . ?
H10D C102 H10E 109.5 . . ?
H10D C102 H10F 109.5 . . ?
H10E C102 H10F 109.5 . . ?
C99 C103 H103 108.1 . . ?
C99 C103 C104 112.5(18) . . ?
C99 C103 C105 109.8(17) . . ?
C104 C103 H103 108.1 . . ?
C104 C103 C105 110.2(17) . . ?
C105 C103 H103 108.1 . . ?
C103 C104 H10G 109.5 . . ?
C103 C104 H10H 109.5 . . ?
C103 C104 H10I 109.5 . . ?
H10G C104 H10H 109.5 . . ?
H10G C104 H10I 109.5 . . ?
H10H C104 H10I 109.5 . . ?
C103 C105 H10J 109.5 . . ?
C103 C105 H10K 109.5 . . ?
C103 C105 H10L 109.5 . . ?
H10J C105 H10K 109.5 . . ?
H10J C105 H10L 109.5 . . ?
H10K C105 H10L 109.5 . . ?
C107 C106 N12 117.3(19) . . ?
C111 C106 N12 119.9(19) . . ?
C111 C106 C107 122(2) . . ?
C106 C107 C108 117(2) . . ?
C106 C107 C112 125(2) . . ?
C108 C107 C112 118(2) . . ?
C107 C108 H108 119.7 . . ?
C109 C108 C107 121(2) . . ?
C109 C108 H108 119.7 . . ?
C108 C109 H109 120.1 . . ?
C110 C109 C108 120(3) . . ?
C110 C109 H109 120.1 . . ?
C109 C110 H110 118.9 . . ?
C109 C110 C111 122(2) . . ?
C111 C110 H110 118.9 . . ?
C106 C111 C110 117(2) . . ?
C106 C111 C115 121(2) . . ?
C110 C111 C115 121(2) . . ?
C107 C112 H112 106.2 . . ?
C113 C112 C107 110.9(17) . . ?
C113 C112 H112 106.2 . . ?
C113 C112 C114 112.8(18) . . ?
C114 C112 C107 114(2) . . ?
C114 C112 H112 106.2 . . ?
C112 C113 H11A 109.5 . . ?
C112 C113 H11B 109.5 . . ?
C112 C113 H11C 109.5 . . ?
H11A C113 H11B 109.5 . . ?
H11A C113 H11C 109.5 . . ?
H11B C113 H11C 109.5 . . ?
C112 C114 H11D 109.5 . . ?
C112 C114 H11E 109.5 . . ?
C112 C114 H11F 109.5 . . ?
H11D C114 H11E 109.5 . . ?
H11D C114 H11F 109.5 . . ?
H11E C114 H11F 109.5 . . ?
C111 C115 H115 109.0 . . ?
C111 C115 C116 113(3) . . ?
C111 C115 C117 108(2) . . ?
C116 C115 H115 109.0 . . ?
C117 C115 H115 109.0 . . ?
C117 C115 C116 109(2) . . ?
C115 C116 H11G 109.5 . . ?
C115 C116 H11H 109.5 . . ?
C115 C116 H11I 109.5 . . ?
H11G C116 H11H 109.5 . . ?
H11G C116 H11I 109.5 . . ?
H11H C116 H11I 109.5 . . ?
C115 C117 H11J 109.5 . . ?
C115 C117 H11K 109.5 . . ?
C115 C117 H11L 109.5 . . ?
H11J C117 H11K 109.5 . . ?
H11J C117 H11L 109.5 . . ?
H11K C117 H11L 109.5 . . ?
N13 C118 Au3 130.3(17) . . ?
N13 C118 N14 101.6(19) . . ?
N14 C118 Au3 128.1(18) . . ?
N14 C119 H119 126.0 . . ?
C120 C119 N14 108(3) . . ?
C120 C119 H119 126.0 . . ?
N13 C120 H120 125.6 . . ?
C119 C120 N13 109(3) . . ?
C119 C120 H120 125.6 . . ?
C122 C121 N13 116(2) . . ?
C122 C121 C126 124(2) . . ?
C126 C121 N13 120(2) . . ?
C121 C122 C123 117(2) . . ?
C121 C122 C127 125(2) . . ?
C123 C122 C127 117(2) . . ?
C122 C123 H123 120.5 . . ?
C122 C123 C124 119(2) . . ?
C124 C123 H123 120.5 . . ?
C123 C124 C128 117(2) . . ?
C125 C124 C123 120(2) . . ?
C125 C124 C128 123(2) . . ?
C124 C125 H125 118.6 . . ?
C126 C125 C124 123(2) . . ?
C126 C125 H125 118.6 . . ?
C121 C126 C129 121(2) . . ?
C125 C126 C121 117(2) . . ?
C125 C126 C129 122(2) . . ?
C122 C127 H12A 109.5 . . ?
C122 C127 H12B 109.5 . . ?
C122 C127 H12C 109.5 . . ?
H12A C127 H12B 109.5 . . ?
H12A C127 H12C 109.5 . . ?
H12B C127 H12C 109.5 . . ?
C124 C128 H12D 109.5 . . ?
C124 C128 H12E 109.5 . . ?
C124 C128 H12F 109.5 . . ?
H12D C128 H12E 109.5 . . ?
H12D C128 H12F 109.5 . . ?
H12E C128 H12F 109.5 . . ?
C126 C129 H12G 109.5 . . ?
C126 C129 H12H 109.5 . . ?
C126 C129 H12I 109.5 . . ?
H12G C129 H12H 109.5 . . ?
H12G C129 H12I 109.5 . . ?
H12H C129 H12I 109.5 . . ?
N14 C130 H13A 109.7 . . ?
N14 C130 H13B 109.7 . . ?
N14 C130 C131 110(4) . . ?
H13A C130 H13B 108.2 . . ?
C131 C130 H13A 109.7 . . ?
C131 C130 H13B 109.7 . . ?
O5 C131 N15 123(4) . . ?
O5 C131 C130 120(4) . . ?
N15 C131 C130 115(4) . . ?
N15 C132 H13C 108.5 . . ?
N15 C132 H13D 108.5 . . ?
N15 C132 C133 115(3) . . ?
H13C C132 H13D 107.5 . . ?
C133 C132 H13C 108.4 . . ?
C133 C132 H13D 108.5 . . ?
O6 C133 C132 113(3) . . ?
O6 C133 H13E 109.1 . . ?
O6 C133 H13F 109.0 . . ?
C132 C133 H13E 109.0 . . ?
C132 C133 H13F 109.0 . . ?
H13E C133 H13F 107.8 . . ?
O6 C134 H13G 110.7 . . ?
O6 C134 H13H 110.7 . . ?
O6 C134 C135 105(3) . . ?
H13G C134 H13H 108.8 . . ?
C135 C134 H13G 110.7 . . ?
C135 C134 H13H 110.6 . . ?
N15 C135 C134 110(3) . . ?
N15 C135 H13I 109.7 . . ?
N15 C135 H13J 109.7 . . ?
C134 C135 H13I 109.7 . . ?
C134 C135 H13J 109.6 . . ?
H13I C135 H13J 108.2 . . ?
C46 Au2 C73 177.0(8) . . ?
C88 O4 C89 111.1(19) . . ?
C46 N6 C47 112.4(16) . . ?
C46 N6 C49 120.3(15) . . ?
C47 N6 C49 127.3(16) . . ?
C46 N7 C61 123.7(15) . . ?
C48 N7 C46 111.2(16) . . ?
C48 N7 C61 125.0(16) . . ?
C73 N8 C76 126.5(17) . . ?
C74 N8 C73 111.8(17) . . ?
C74 N8 C76 121.1(16) . . ?
C73 N9 C75 114.5(17) . . ?
C73 N9 C85 121.4(17) . . ?
C75 N9 C85 123.8(18) . . ?
C86 N10 C87 123.2(19) . . ?
C86 N10 C90 125.2(18) . . ?
C87 N10 C90 111.3(18) . . ?
N6 C46 Au2 128.5(13) . . ?
N6 C46 N7 101.8(15) . . ?
N7 C46 Au2 129.7(13) . . ?
N6 C47 H47 126.4 . . ?
C48 C47 N6 107.2(18) . . ?
C48 C47 H47 126.4 . . ?
N7 C48 H48 126.3 . . ?
C47 C48 N7 107.4(17) . . ?
C47 C48 H48 126.3 . . ?
C50 C49 N6 119.8(16) . . ?
C50 C49 C54 123.7(18) . . ?
C54 C49 N6 116.3(16) . . ?
C49 C50 C51 118.9(16) . . ?
C49 C50 C55 120.4(17) . . ?
C51 C50 C55 120.5(16) . . ?
C50 C51 H51 120.4 . . ?
C52 C51 C50 119.3(17) . . ?
C52 C51 H51 120.4 . . ?
C51 C52 H52 120.0 . . ?
C51 C52 C53 120.1(17) . . ?
C53 C52 H52 120.0 . . ?
C52 C53 H53 119.1 . . ?
C54 C53 C52 121.8(17) . . ?
C54 C53 H53 119.1 . . ?
C49 C54 C58 121.7(17) . . ?
C53 C54 C49 115.8(17) . . ?
C53 C54 C58 122.0(16) . . ?
C50 C55 H55 109.2 . . ?
C50 C55 C56 110.2(16) . . ?
C56 C55 H55 109.2 . . ?
C57 C55 C50 111.9(17) . . ?
C57 C55 H55 109.2 . . ?
C57 C55 C56 106.9(17) . . ?
C55 C56 H56A 109.5 . . ?
C55 C56 H56B 109.5 . . ?
C55 C56 H56C 109.5 . . ?
H56A C56 H56B 109.5 . . ?
H56A C56 H56C 109.5 . . ?
H56B C56 H56C 109.5 . . ?
C55 C57 H57A 109.5 . . ?
C55 C57 H57B 109.5 . . ?
C55 C57 H57C 109.5 . . ?
H57A C57 H57B 109.5 . . ?
H57A C57 H57C 109.5 . . ?
H57B C57 H57C 109.5 . . ?
C54 C58 H58 109.9 . . ?
C54 C58 C59 110.7(16) . . ?
C54 C58 C60 107.1(16) . . ?
C59 C58 H58 109.9 . . ?
C59 C58 C60 109.2(16) . . ?
C60 C58 H58 109.9 . . ?
C58 C59 H59A 109.5 . . ?
C58 C59 H59B 109.5 . . ?
C58 C59 H59C 109.5 . . ?
H59A C59 H59B 109.5 . . ?
H59A C59 H59C 109.5 . . ?
H59B C59 H59C 109.5 . . ?
C58 C60 H60A 109.5 . . ?
C58 C60 H60B 109.5 . . ?
C58 C60 H60C 109.5 . . ?
H60A C60 H60B 109.5 . . ?
H60A C60 H60C 109.5 . . ?
H60B C60 H60C 109.5 . . ?
C62 C61 N7 119.7(16) . . ?
C62 C61 C66 121.2(17) . . ?
C66 C61 N7 119.0(16) . . ?
C61 C62 C63 117.9(16) . . ?
C61 C62 C67 122.8(18) . . ?
C63 C62 C67 119.1(16) . . ?
C62 C63 H63 119.3 . . ?
C64 C63 C62 121.3(18) . . ?
C64 C63 H63 119.3 . . ?
C63 C64 H64 120.3 . . ?
C63 C64 C65 119(2) . . ?
C65 C64 H64 120.3 . . ?
C64 C65 H65 119.3 . . ?
C64 C65 C66 121.4(19) . . ?
C66 C65 H65 119.3 . . ?
C61 C66 C70 122.5(17) . . ?
C65 C66 C61 118.6(17) . . ?
C65 C66 C70 118.9(16) . . ?
C62 C67 H67 106.6 . . ?
C62 C67 C68 110.9(17) . . ?
C62 C67 C69 115.5(17) . . ?
C68 C67 H67 106.6 . . ?
C69 C67 H67 106.6 . . ?
C69 C67 C68 110(2) . . ?
C66 C70 H70 107.2 . . ?
C71 C70 C66 109.3(18) . . ?
C71 C70 H70 107.2 . . ?
C72 C70 C66 109.2(16) . . ?
C72 C70 H70 107.2 . . ?
C72 C70 C71 116.3(19) . . ?
C70 C71 H71A 109.5 . . ?
C70 C71 H71B 109.5 . . ?
C70 C71 H71C 109.5 . . ?
H71A C71 H71B 109.5 . . ?
H71A C71 H71C 109.5 . . ?
H71B C71 H71C 109.5 . . ?
C70 C72 H72A 109.5 . . ?
C70 C72 H72B 109.5 . . ?
C70 C72 H72C 109.5 . . ?
H72A C72 H72B 109.5 . . ?
H72A C72 H72C 109.5 . . ?
H72B C72 H72C 109.5 . . ?
N8 C73 Au2 130.7(15) . . ?
N9 C73 Au2 127.8(14) . . ?
N9 C73 N8 101.3(17) . . ?
N8 C74 H74 126.1 . . ?
C75 C74 N8 107.8(18) . . ?
C75 C74 H74 126.1 . . ?
N9 C75 H75 127.8 . . ?
C74 C75 N9 104.4(18) . . ?
C74 C75 H75 127.8 . . ?
N8 C76 C77 118.0(17) . . ?
C81 C76 N8 120.5(16) . . ?
C81 C76 C77 121.4(18) . . ?
C76 C77 C82 120.7(19) . . ?
C78 C77 C76 116.6(19) . . ?
C78 C77 C82 122.7(19) . . ?
C77 C78 H78 119.2 . . ?
C77 C78 C79 122(2) . . ?
C79 C78 H78 119.2 . . ?
C78 C79 C83 121(2) . . ?
C80 C79 C78 121(2) . . ?
C80 C79 C83 118(2) . . ?
C79 C80 H80 119.7 . . ?
C79 C80 C81 121(2) . . ?
C81 C80 H80 119.7 . . ?
C76 C81 C80 118.6(18) . . ?
C76 C81 C84 119.8(19) . . ?
C80 C81 C84 121.5(19) . . ?
C77 C82 H82A 109.5 . . ?
C77 C82 H82B 109.5 . . ?
C77 C82 H82C 109.5 . . ?
H82A C82 H82B 109.5 . . ?
H82A C82 H82C 109.5 . . ?
H82B C82 H82C 109.5 . . ?
C79 C83 H83A 109.5 . . ?
C79 C83 H83B 109.5 . . ?
C79 C83 H83C 109.5 . . ?
H83A C83 H83B 109.5 . . ?
H83A C83 H83C 109.5 . . ?
H83B C83 H83C 109.5 . . ?
C81 C84 H84A 109.5 . . ?
C81 C84 H84B 109.5 . . ?
C81 C84 H84C 109.5 . . ?
H84A C84 H84B 109.5 . . ?
H84A C84 H84C 109.5 . . ?
H84B C84 H84C 109.5 . . ?
N9 C85 H85A 110.5 . . ?
N9 C85 H85B 110.5 . . ?
N9 C85 C86 106.2(15) . . ?
H85A C85 H85B 108.7 . . ?
C86 C85 H85A 110.5 . . ?
C86 C85 H85B 110.5 . . ?
O3 C86 N10 122.2(19) . . ?
O3 C86 C85 120.1(18) . . ?
N10 C86 C85 117.4(17) . . ?
N10 C87 H87A 110.2 . . ?
N10 C87 H87B 110.2 . . ?
N10 C87 C88 108(2) . . ?
H87A C87 H87B 108.5 . . ?
C88 C87 H87A 110.2 . . ?
C88 C87 H87B 110.2 . . ?
O4 C88 C87 109(2) . . ?
O4 C88 H88A 109.8 . . ?
O4 C88 H88B 109.8 . . ?
C87 C88 H88A 109.8 . . ?
C87 C88 H88B 109.8 . . ?
H88A C88 H88B 108.3 . . ?
O4 C89 H89A 110.1 . . ?
O4 C89 H89B 110.1 . . ?
O4 C89 C90 107.8(19) . . ?
H89A C89 H89B 108.5 . . ?
C90 C89 H89A 110.1 . . ?
C90 C89 H89B 110.1 . . ?
N10 C90 C89 107.2(18) . . ?
N10 C90 H90A 110.3 . . ?
N10 C90 H90B 110.3 . . ?
C89 C90 H90A 110.3 . . ?
C89 C90 H90B 110.3 . . ?
H90A C90 H90B 108.5 . . ?
C163 Au4 C136 178.0(8) . . ?
C179 O8 C178 109(2) . . ?
C136 N16 C139 125.0(15) . . ?
C137 N16 C136 109.4(16) . . ?
C137 N16 C139 125.1(16) . . ?
C136 N17 C138 110.5(17) . . ?
C136 N17 C151 124.9(17) . . ?
C138 N17 C151 124.6(16) . . ?
C163 N18 C166 121.2(17) . . ?
C164 N18 C163 112(2) . . ?
C164 N18 C166 126.4(19) . . ?
C163 N19 C175 118.6(19) . . ?
C165 N19 C163 114(2) . . ?
C165 N19 C175 126(2) . . ?
C176 N20 C177 124(3) . . ?
C176 N20 C180 123(3) . . ?
C180 N20 C177 113(2) . . ?
N16 C136 Au4 126.5(13) . . ?
N17 C136 Au4 128.5(14) . . ?
N17 C136 N16 104.9(17) . . ?
N16 C137 H137 126.8 . . ?
C138 C137 N16 106.5(18) . . ?
C138 C137 H137 126.8 . . ?
N17 C138 H138 125.6 . . ?
C137 C138 N17 108.8(17) . . ?
C137 C138 H138 125.6 . . ?
C140 C139 N16 119.4(16) . . ?
C140 C139 C144 123.0(18) . . ?
C144 C139 N16 117.5(16) . . ?
C139 C140 C145 122.7(18) . . ?
C141 C140 C139 116.9(18) . . ?
C141 C140 C145 120.2(17) . . ?
C140 C141 H141 119.0 . . ?
C142 C141 C140 122(2) . . ?
C142 C141 H141 119.0 . . ?
C141 C142 H142 118.8 . . ?
C141 C142 C143 122(2) . . ?
C143 C142 H142 118.8 . . ?
C142 C143 H143 120.6 . . ?
C144 C143 C142 119(2) . . ?
C144 C143 H143 120.6 . . ?
C139 C144 C148 120.3(18) . . ?
C143 C144 C139 116.8(18) . . ?
C143 C144 C148 122.9(19) . . ?
C140 C145 H145 106.5 . . ?
C146 C145 C140 110.3(17) . . ?
C146 C145 H145 106.5 . . ?
C146 C145 C147 114.2(17) . . ?
C147 C145 C140 112.4(17) . . ?
C147 C145 H145 106.5 . . ?
C145 C146 H14D 109.5 . . ?
C145 C146 H14E 109.5 . . ?
C145 C146 H14F 109.5 . . ?
H14D C146 H14E 109.5 . . ?
H14D C146 H14F 109.5 . . ?
H14E C146 H14F 109.5 . . ?
C145 C147 H14G 109.5 . . ?
C145 C147 H14H 109.5 . . ?
C145 C147 H14I 109.5 . . ?
H14G C147 H14H 109.5 . . ?
H14G C147 H14I 109.5 . . ?
H14H C147 H14I 109.5 . . ?
C144 C148 H148 108.8 . . ?
C144 C148 C149 108.2(17) . . ?
C149 C148 H148 108.8 . . ?
C150 C148 C144 112.5(18) . . ?
C150 C148 H148 108.8 . . ?
C150 C148 C149 109.6(18) . . ?
C148 C149 H14J 109.5 . . ?
C148 C149 H14K 109.5 . . ?
C148 C149 H14L 109.5 . . ?
H14J C149 H14K 109.5 . . ?
H14J C149 H14L 109.5 . . ?
H14K C149 H14L 109.5 . . ?
C148 C150 H15D 109.5 . . ?
C148 C150 H15E 109.5 . . ?
C148 C150 H15F 109.5 . . ?
H15D C150 H15E 109.5 . . ?
H15D C150 H15F 109.5 . . ?
H15E C150 H15F 109.5 . . ?
C152 C151 N17 119.2(18) . . ?
C152 C151 C156 123(2) . . ?
C156 C151 N17 118.1(19) . . ?
C151 C152 C153 120.0(19) . . ?
C151 C152 C157 119.8(19) . . ?
C153 C152 C157 120.1(18) . . ?
C152 C153 H153 120.8 . . ?
C154 C153 C152 118(2) . . ?
C154 C153 H153 120.8 . . ?
C153 C154 H154 118.9 . . ?
C153 C154 C155 122(2) . . ?
C155 C154 H154 118.9 . . ?
C154 C155 H155 120.1 . . ?
C154 C155 C156 120(2) . . ?
C156 C155 H155 120.1 . . ?
C151 C156 C155 117(2) . . ?
C151 C156 C160 125(2) . . ?
C155 C156 C160 118.5(19) . . ?
C152 C157 H157 110.1 . . ?
C158 C157 C152 109.4(18) . . ?
C158 C157 H157 110.1 . . ?
C159 C157 C152 108(2) . . ?
C159 C157 H157 110.1 . . ?
C159 C157 C158 109(2) . . ?
C157 C158 H15G 109.5 . . ?
C157 C158 H15H 109.5 . . ?
C157 C158 H15I 109.5 . . ?
H15G C158 H15H 109.5 . . ?
H15G C158 H15I 109.5 . . ?
H15H C158 H15I 109.5 . . ?
C157 C159 H15J 109.5 . . ?
C157 C159 H15K 109.5 . . ?
C157 C159 H15L 109.5 . . ?
H15J C159 H15K 109.5 . . ?
H15J C159 H15L 109.5 . . ?
H15K C159 H15L 109.5 . . ?
C156 C160 H160 108.5 . . ?
C161 C160 C156 113(2) . . ?
C161 C160 H160 108.5 . . ?
C161 C160 C162 111(2) . . ?
C162 C160 C156 108(2) . . ?
C162 C160 H160 108.5 . . ?
C160 C161 H16A 109.5 . . ?
C160 C161 H16B 109.5 . . ?
C160 C161 H16C 109.5 . . ?
H16A C161 H16B 109.5 . . ?
H16A C161 H16C 109.5 . . ?
H16B C161 H16C 109.5 . . ?
C160 C162 H16D 109.5 . . ?
C160 C162 H16E 109.5 . . ?
C160 C162 H16F 109.5 . . ?
H16D C162 H16E 109.5 . . ?
H16D C162 H16F 109.5 . . ?
H16E C162 H16F 109.5 . . ?
N18 C163 Au4 129.0(16) . . ?
N19 C163 Au4 130.9(17) . . ?
N19 C163 N18 100.1(18) . . ?
N18 C164 H164 128.0 . . ?
C165 C164 N18 104(2) . . ?
C165 C164 H164 128.0 . . ?
N19 C165 C164 109(2) . . ?
N19 C165 H165 125.3 . . ?
C164 C165 H165 125.3 . . ?
C167 C166 N18 119(2) . . ?
C167 C166 C171 122(2) . . ?
C171 C166 N18 118.0(18) . . ?
C166 C167 C168 120(2) . . ?
C166 C167 C172 122(2) . . ?
C168 C167 C172 118(2) . . ?
C167 C168 H168 119.1 . . ?
C169 C168 C167 122(2) . . ?
C169 C168 H168 119.1 . . ?
C168 C169 C170 116(2) . . ?
C168 C169 C173 124(2) . . ?
C170 C169 C173 120(2) . . ?
C169 C170 H170 119.0 . . ?
C171 C170 C169 122(2) . . ?
C171 C170 H170 119.0 . . ?
C166 C171 C174 122(2) . . ?
C170 C171 C166 117(2) . . ?
C170 C171 C174 121(2) . . ?
C167 C172 H17A 109.5 . . ?
C167 C172 H17B 109.5 . . ?
C167 C172 H17C 109.5 . . ?
H17A C172 H17B 109.5 . . ?
H17A C172 H17C 109.5 . . ?
H17B C172 H17C 109.5 . . ?
C169 C173 H17D 109.5 . . ?
C169 C173 H17E 109.5 . . ?
C169 C173 H17F 109.5 . . ?
H17D C173 H17E 109.5 . . ?
H17D C173 H17F 109.5 . . ?
H17E C173 H17F 109.5 . . ?
C171 C174 H17G 109.5 . . ?
C171 C174 H17H 109.5 . . ?
C171 C174 H17I 109.5 . . ?
H17G C174 H17H 109.5 . . ?
H17G C174 H17I 109.5 . . ?
H17H C174 H17I 109.5 . . ?
N19 C175 H17J 110.0 . . ?
N19 C175 H17K 110.0 . . ?
N19 C175 C176 108(2) . . ?
H17J C175 H17K 108.4 . . ?
C176 C175 H17J 110.0 . . ?
C176 C175 H17K 110.0 . . ?
O7 C176 N20 124(3) . . ?
O7 C176 C175 120(3) . . ?
N20 C176 C175 116(3) . . ?
N20 C177 H17L 109.8 . . ?
N20 C177 H17M 109.8 . . ?
N20 C177 C178 109(3) . . ?
H17L C177 H17M 108.3 . . ?
C178 C177 H17L 109.8 . . ?
C178 C177 H17M 109.8 . . ?
O8 C178 C177 107(3) . . ?
O8 C178 H17N 110.4 . . ?
O8 C178 H17O 110.4 . . ?
C177 C178 H17N 110.4 . . ?
C177 C178 H17O 110.4 . . ?
H17N C178 H17O 108.6 . . ?
O8 C179 H17P 110.0 . . ?
O8 C179 H17Q 110.0 . . ?
O8 C179 C180 108(3) . . ?
H17P C179 H17Q 108.4 . . ?
C180 C179 H17P 110.0 . . ?
C180 C179 H17Q 110.0 . . ?
N20 C180 C179 108(3) . . ?
N20 C180 H18A 110.0 . . ?
N20 C180 H18B 110.0 . . ?
C179 C180 H18A 110.0 . . ?
C179 C180 H18B 110.0 . . ?
H18A C180 H18B 108.4 . . ?
F1 P1 F3 88.6(7) . . ?
F1 P1 F4 91.1(8) . . ?
F1 P1 F5 90.8(7) . . ?
F1 P1 F6 89.4(9) . . ?
F2 P1 F1 179.1(8) . . ?
F2 P1 F3 90.8(7) . . ?
F2 P1 F4 89.5(8) . . ?
F2 P1 F5 89.9(8) . . ?
F2 P1 F6 90.0(9) . . ?
F3 P1 F5 178.7(8) . . ?
F4 P1 F3 90.4(7) . . ?
F4 P1 F5 88.5(8) . . ?
F6 P1 F3 89.4(8) . . ?
F6 P1 F4 179.4(11) . . ?
F6 P1 F5 91.7(8) . . ?
F13 P3 F15 90.5(10) . . ?
F13 P3 F16 91.2(9) . . ?
F13 P3 F18 88.1(11) . . ?
F14 P3 F13 179.1(11) . . ?
F14 P3 F15 89.4(11) . . ?
F14 P3 F16 89.7(10) . . ?
F14 P3 F17 90.0(11) . . ?
F14 P3 F18 91.0(10) . . ?
F16 P3 F15 92.0(10) . . ?
F16 P3 F18 177.6(12) . . ?
F17 P3 F13 90.0(11) . . ?
F17 P3 F15 178.2(11) . . ?
F17 P3 F16 89.7(11) . . ?
F17 P3 F18 88.0(10) . . ?
F18 P3 F15 90.4(11) . . ?
F7 P2 F8 178.6(9) . . ?
F7 P2 F9 90.6(7) . . ?
F7 P2 F10 90.5(8) . . ?
F7 P2 F11 90.1(8) . . ?
F7 P2 F12 87.9(8) . . ?
F8 P2 F10 90.4(9) . . ?
F9 P2 F8 90.5(7) . . ?
F9 P2 F10 89.9(7) . . ?
F9 P2 F11 179.2(8) . . ?
F11 P2 F8 88.8(7) . . ?
F11 P2 F10 89.8(8) . . ?
F12 P2 F8 91.2(9) . . ?
F12 P2 F9 89.2(8) . . ?
F12 P2 F10 178.2(9) . . ?
F12 P2 F11 91.1(8) . . ?
F20 P4 F19 179.5(17) . . ?
F20 P4 F21 89.7(13) . . ?
F20 P4 F22 90.9(13) . . ?
F20 P4 F23 90.3(12) . . ?
F20 P4 F24 90.1(13) . . ?
F21 P4 F19 90.2(12) . . ?
F21 P4 F23 179.5(16) . . ?
F21 P4 F24 90.5(13) . . ?
F22 P4 F19 89.6(13) . . ?
F22 P4 F21 90.1(12) . . ?
F22 P4 F23 89.4(12) . . ?
F22 P4 F24 178.9(16) . . ?
F23 P4 F19 89.8(13) . . ?
F23 P4 F24 90.1(12) . . ?
F24 P4 F19 89.5(13) . . ?
F19A P4A F21A 83(2) . . ?
F19A P4A F23A 91(2) . . ?
F20A P4A F19A 171(3) . . ?
F20A P4A F21A 96(2) . . ?
F20A P4A F23A 90(2) . . ?
F20A P4A F24A 97(2) . . ?
F21A P4A F23A 174(3) . . ?
F22A P4A F19A 82(2) . . ?
F22A P4A F20A 88(2) . . ?
F22A P4A F21A 87(3) . . ?
F22A P4A F23A 92(3) . . ?
F22A P4A F24A 174(3) . . ?
F24A P4A F19A 92(2) . . ?
F24A P4A F21A 90(2) . . ?
F24A P4A F23A 90(2) . . ?
C67 C68 H68A 109.5 . . ?
C67 C68 H68B 109.5 . . ?
C67 C68 H68C 109.5 . . ?
H68A C68 H68B 109.5 . . ?
H68A C68 H68C 109.5 . . ?
H68B C68 H68C 109.5 . . ?
C67 C69 H69A 109.5 . . ?
C67 C69 H69B 109.5 . . ?
C67 C69 H69C 109.5 . . ?
H69A C69 H69B 109.5 . . ?
H69A C69 H69C 109.5 . . ?
H69B C69 H69C 109.5 . . ?
N14 C230 H23A 109.7 . . ?
N14 C230 H23B 109.7 . . ?
N14 C230 C231 110(2) . . ?
H23A C230 H23B 108.2 . . ?
C231 C230 H23A 109.7 . . ?
C231 C230 H23B 109.7 . . ?
O5A C231 C230 117(2) . . ?
O5A C231 N15A 124(2) . . ?
N15A C231 C230 119(2) . . ?
C231 N15A C232 122.6(17) . . ?
C231 N15A C235 123.4(17) . . ?
C232 N15A C235 113.4(15) . . ?
N15A C232 H23C 109.5 . . ?
N15A C232 H23D 109.5 . . ?
N15A C232 C233 110.7(18) . . ?
H23C C232 H23D 108.1 . . ?
C233 C232 H23C 109.5 . . ?
C233 C232 H23D 109.5 . . ?
C232 C233 H23E 109.5 . . ?
C232 C233 H23F 109.5 . . ?
H23E C233 H23F 108.0 . . ?
O6A C233 C232 110.9(19) . . ?
O6A C233 H23E 109.5 . . ?
O6A C233 H23F 109.5 . . ?
N15A C235 H23G 109.8 . . ?
N15A C235 H23H 109.8 . . ?
N15A C235 C234 109.4(19) . . ?
H23G C235 H23H 108.2 . . ?
C234 C235 H23G 109.8 . . ?
C234 C235 H23H 109.8 . . ?
C235 C234 H23I 109.8 . . ?
C235 C234 H23J 109.8 . . ?
H23I C234 H23J 108.2 . . ?
O6A C234 C235 109.5(19) . . ?
O6A C234 H23I 109.8 . . ?
O6A C234 H23J 109.8 . . ?
C233 O6A C234 109.1(17) . . ?

loop_
_geom_bond_atom_site_label_1
_geom_bond_atom_site_label_2
_geom_bond_distance
_geom_bond_site_symmetry_2
_geom_bond_publ_flag
Au1 C1 1.919(19) . ?
Au1 C28 1.99(2) . ?
O1 C41 1.25(3) . ?
O2 C43 1.46(3) . ?
O2 C44 1.39(4) . ?
N1 C1 1.42(2) . ?
N1 C2 1.39(2) . ?
N1 C4 1.46(2) . ?
N2 C1 1.41(2) . ?
N2 C3 1.40(3) . ?
N2 C16 1.41(2) . ?
N3 C28 1.38(3) . ?
N3 C29 1.40(3) . ?
N3 C31 1.44(3) . ?
N4 C28 1.34(3) . ?
N4 C30 1.40(3) . ?
N4 C40 1.42(3) . ?
N5 C41 1.30(3) . ?
N5 C42 1.45(3) . ?
N5 C45 1.49(3) . ?
C2 H2 0.9500 . ?
C2 C3 1.37(3) . ?
C3 H3 0.9500 . ?
C4 C5 1.42(3) . ?
C4 C9 1.38(2) . ?
C5 C6 1.38(3) . ?
C5 C10 1.50(2) . ?
C6 H6 0.9500 . ?
C6 C7 1.40(3) . ?
C7 H7 0.9500 . ?
C7 C8 1.37(3) . ?
C8 H8 0.9500 . ?
C8 C9 1.37(3) . ?
C9 C13 1.54(3) . ?
C10 H10 1.0000 . ?
C10 C11 1.58(3) . ?
C10 C12 1.49(3) . ?
C11 H11M 0.9800 . ?
C11 H11N 0.9800 . ?
C11 H11O 0.9800 . ?
C12 H12J 0.9800 . ?
C12 H12K 0.9800 . ?
C12 H12L 0.9800 . ?
C13 H13 1.0000 . ?
C13 C14 1.52(3) . ?
C13 C15 1.51(3) . ?
C14 H14A 0.9800 . ?
C14 H14B 0.9800 . ?
C14 H14C 0.9800 . ?
C15 H15A 0.9800 . ?
C15 H15B 0.9800 . ?
C15 H15C 0.9800 . ?
C16 C17 1.39(2) . ?
C16 C21 1.44(3) . ?
C17 C18 1.39(3) . ?
C17 C22 1.52(3) . ?
C18 H18 0.9500 . ?
C18 C19 1.39(3) . ?
C19 H19 0.9500 . ?
C19 C20 1.37(3) . ?
C20 H20 0.9500 . ?
C20 C21 1.41(3) . ?
C21 C25 1.56(3) . ?
C22 H22 1.0000 . ?
C22 C23 1.54(3) . ?
C22 C24 1.53(3) . ?
C23 H23K 0.9800 . ?
C23 H23L 0.9800 . ?
C23 H23M 0.9800 . ?
C24 H24A 0.9800 . ?
C24 H24B 0.9800 . ?
C24 H24C 0.9800 . ?
C25 H25 1.0000 . ?
C25 C26 1.53(4) . ?
C25 C27 1.51(3) . ?
C26 H26A 0.9800 . ?
C26 H26B 0.9800 . ?
C26 H26C 0.9800 . ?
C27 H27A 0.9800 . ?
C27 H27B 0.9800 . ?
C27 H27C 0.9800 . ?
C29 H29 0.9500 . ?
C29 C30 1.30(3) . ?
C30 H30 0.9500 . ?
C31 C32 1.43(3) . ?
C31 C36 1.39(3) . ?
C32 C33 1.35(3) . ?
C32 C37 1.50(3) . ?
C33 H33 0.9500 . ?
C33 C34 1.36(3) . ?
C34 C35 1.41(3) . ?
C34 C38 1.53(3) . ?
C35 H35 0.9500 . ?
C35 C36 1.40(3) . ?
C36 C39 1.49(3) . ?
C37 H37A 0.9800 . ?
C37 H37B 0.9800 . ?
C37 H37C 0.9800 . ?
C38 H38A 0.9800 . ?
C38 H38B 0.9800 . ?
C38 H38C 0.9800 . ?
C39 H39A 0.9800 . ?
C39 H39B 0.9800 . ?
C39 H39C 0.9800 . ?
C40 H40A 0.9900 . ?
C40 H40B 0.9900 . ?
C40 C41 1.58(3) . ?
C42 H42A 0.9900 . ?
C42 H42B 0.9900 . ?
C42 C43 1.54(4) . ?
C43 H43A 0.9900 . ?
C43 H43B 0.9900 . ?
C44 H44A 0.9900 . ?
C44 H44B 0.9900 . ?
C44 C45 1.46(4) . ?
C45 H45A 0.9900 . ?
C45 H45B 0.9900 . ?
Au3 C91 2.01(2) . ?
Au3 C118 1.97(2) . ?
O5 C131 1.21(2) . ?
O6 C133 1.42(2) . ?
O6 C134 1.43(2) . ?
N11 C91 1.38(2) . ?
N11 C92 1.40(3) . ?
N11 C94 1.42(2) . ?
N12 C91 1.32(2) . ?
N12 C93 1.37(3) . ?
N12 C106 1.45(2) . ?
N13 C118 1.38(3) . ?
N13 C120 1.39(3) . ?
N13 C121 1.43(3) . ?
N14 C118 1.40(3) . ?
N14 C119 1.36(3) . ?
N14 C130 1.52(4) . ?
N14 C230 1.52(4) . ?
N15 C131 1.365(18) . ?
N15 C132 1.455(18) . ?
N15 C135 1.462(19) . ?
C92 H92 0.9500 . ?
C92 C93 1.29(3) . ?
C93 H93 0.9500 . ?
C94 C95 1.35(3) . ?
C94 C99 1.39(2) . ?
C95 C96 1.39(3) . ?
C95 C100 1.59(3) . ?
C96 H96 0.9500 . ?
C96 C97 1.37(3) . ?
C97 H97 0.9500 . ?
C97 C98 1.39(3) . ?
C98 H98 0.9500 . ?
C98 C99 1.41(3) . ?
C99 C103 1.51(3) . ?
C100 H100 1.0000 . ?
C100 C101 1.47(3) . ?
C100 C102 1.56(3) . ?
C101 H10A 0.9800 . ?
C101 H10B 0.9800 . ?
C101 H10C 0.9800 . ?
C102 H10D 0.9800 . ?
C102 H10E 0.9800 . ?
C102 H10F 0.9800 . ?
C103 H103 1.0000 . ?
C103 C104 1.52(3) . ?
C103 C105 1.56(3) . ?
C104 H10G 0.9800 . ?
C104 H10H 0.9800 . ?
C104 H10I 0.9800 . ?
C105 H10J 0.9800 . ?
C105 H10K 0.9800 . ?
C105 H10L 0.9800 . ?
C106 C107 1.39(3) . ?
C106 C111 1.38(3) . ?
C107 C108 1.41(3) . ?
C107 C112 1.53(3) . ?
C108 H108 0.9500 . ?
C108 C109 1.37(3) . ?
C109 H109 0.9500 . ?
C109 C110 1.35(3) . ?
C110 H110 0.9500 . ?
C110 C111 1.39(3) . ?
C111 C115 1.53(3) . ?
C112 H112 1.0000 . ?
C112 C113 1.50(3) . ?
C112 C114 1.52(3) . ?
C113 H11A 0.9800 . ?
C113 H11B 0.9800 . ?
C113 H11C 0.9800 . ?
C114 H11D 0.9800 . ?
C114 H11E 0.9800 . ?
C114 H11F 0.9800 . ?
C115 H115 1.0000 . ?
C115 C116 1.57(4) . ?
C115 C117 1.57(4) . ?
C116 H11G 0.9800 . ?
C116 H11H 0.9800 . ?
C116 H11I 0.9800 . ?
C117 H11J 0.9800 . ?
C117 H11K 0.9800 . ?
C117 H11L 0.9800 . ?
C119 H119 0.9500 . ?
C119 C120 1.29(4) . ?
C120 H120 0.9500 . ?
C121 C122 1.37(3) . ?
C121 C126 1.41(3) . ?
C122 C123 1.41(3) . ?
C122 C127 1.46(3) . ?
C123 H123 0.9500 . ?
C123 C124 1.43(3) . ?
C124 C125 1.36(3) . ?
C124 C128 1.52(3) . ?
C125 H125 0.9500 . ?
C125 C126 1.35(3) . ?
C126 C129 1.50(3) . ?
C127 H12A 0.9800 . ?
C127 H12B 0.9800 . ?
C127 H12C 0.9800 . ?
C128 H12D 0.9800 . ?
C128 H12E 0.9800 . ?
C128 H12F 0.9800 . ?
C129 H12G 0.9800 . ?
C129 H12H 0.9800 . ?
C129 H12I 0.9800 . ?
C130 H13A 0.9900 . ?
C130 H13B 0.9900 . ?
C130 C131 1.52(2) . ?
C132 H13C 0.9900 . ?
C132 H13D 0.9900 . ?
C132 C133 1.49(2) . ?
C133 H13E 0.9900 . ?
C133 H13F 0.9900 . ?
C134 H13G 0.9900 . ?
C134 H13H 0.9900 . ?
C134 C135 1.49(2) . ?
C135 H13I 0.9900 . ?
C135 H13J 0.9900 . ?
Au2 C46 1.972(19) . ?
Au2 C73 1.98(2) . ?
O3 C86 1.23(2) . ?
O4 C88 1.38(3) . ?
O4 C89 1.48(3) . ?
N6 C46 1.37(2) . ?
N6 C47 1.38(2) . ?
N6 C49 1.44(2) . ?
N7 C46 1.40(2) . ?
N7 C48 1.38(2) . ?
N7 C61 1.42(2) . ?
N8 C73 1.38(2) . ?
N8 C74 1.39(3) . ?
N8 C76 1.41(2) . ?
N9 C73 1.37(3) . ?
N9 C75 1.39(3) . ?
N9 C85 1.46(3) . ?
N10 C86 1.34(3) . ?
N10 C87 1.43(3) . ?
N10 C90 1.47(3) . ?
C47 H47 0.9500 . ?
C47 C48 1.33(3) . ?
C48 H48 0.9500 . ?
C49 C50 1.36(3) . ?
C49 C54 1.42(3) . ?
C50 C51 1.40(3) . ?
C50 C55 1.52(2) . ?
C51 H51 0.9500 . ?
C51 C52 1.38(2) . ?
C52 H52 0.9500 . ?
C52 C53 1.42(3) . ?
C53 H53 0.9500 . ?
C53 C54 1.36(3) . ?
C54 C58 1.54(3) . ?
C55 H55 1.0000 . ?
C55 C56 1.57(3) . ?
C55 C57 1.51(3) . ?
C56 H56A 0.9800 . ?
C56 H56B 0.9800 . ?
C56 H56C 0.9800 . ?
C57 H57A 0.9800 . ?
C57 H57B 0.9800 . ?
C57 H57C 0.9800 . ?
C58 H58 1.0000 . ?
C58 C59 1.55(3) . ?
C58 C60 1.56(3) . ?
C59 H59A 0.9800 . ?
C59 H59B 0.9800 . ?
C59 H59C 0.9800 . ?
C60 H60A 0.9800 . ?
C60 H60B 0.9800 . ?
C60 H60C 0.9800 . ?
C61 C62 1.40(2) . ?
C61 C66 1.41(2) . ?
C62 C63 1.41(3) . ?
C62 C67 1.49(2) . ?
C63 H63 0.9500 . ?
C63 C64 1.39(3) . ?
C64 H64 0.9500 . ?
C64 C65 1.38(3) . ?
C65 H65 0.9500 . ?
C65 C66 1.40(3) . ?
C66 C70 1.57(2) . ?
C67 H67 1.0000 . ?
C67 C68 1.53(2) . ?
C67 C69 1.502(19) . ?
C70 H70 1.0000 . ?
C70 C71 1.52(3) . ?
C70 C72 1.46(3) . ?
C71 H71A 0.9800 . ?
C71 H71B 0.9800 . ?
C71 H71C 0.9800 . ?
C72 H72A 0.9800 . ?
C72 H72B 0.9800 . ?
C72 H72C 0.9800 . ?
C74 H74 0.9500 . ?
C74 C75 1.35(3) . ?
C75 H75 0.9500 . ?
C76 C77 1.45(3) . ?
C76 C81 1.38(3) . ?
C77 C78 1.37(3) . ?
C77 C82 1.50(3) . ?
C78 H78 0.9500 . ?
C78 C79 1.40(3) . ?
C79 C80 1.35(3) . ?
C79 C83 1.52(3) . ?
C80 H80 0.9500 . ?
C80 C81 1.40(3) . ?
C81 C84 1.48(3) . ?
C82 H82A 0.9800 . ?
C82 H82B 0.9800 . ?
C82 H82C 0.9800 . ?
C83 H83A 0.9800 . ?
C83 H83B 0.9800 . ?
C83 H83C 0.9800 . ?
C84 H84A 0.9800 . ?
C84 H84B 0.9800 . ?
C84 H84C 0.9800 . ?
C85 H85A 0.9900 . ?
C85 H85B 0.9900 . ?
C85 C86 1.56(3) . ?
C87 H87A 0.9900 . ?
C87 H87B 0.9900 . ?
C87 C88 1.53(3) . ?
C88 H88A 0.9900 . ?
C88 H88B 0.9900 . ?
C89 H89A 0.9900 . ?
C89 H89B 0.9900 . ?
C89 C90 1.54(3) . ?
C90 H90A 0.9900 . ?
C90 H90B 0.9900 . ?
Au4 C136 1.99(2) . ?
Au4 C163 1.99(2) . ?
O7 C176 1.18(3) . ?
O8 C178 1.46(4) . ?
O8 C179 1.40(3) . ?
N16 C136 1.40(2) . ?
N16 C137 1.39(2) . ?
N16 C139 1.44(2) . ?
N17 C136 1.33(2) . ?
N17 C138 1.38(3) . ?
N17 C151 1.43(2) . ?
N18 C163 1.39(3) . ?
N18 C164 1.39(3) . ?
N18 C166 1.45(3) . ?
N19 C163 1.38(3) . ?
N19 C165 1.30(3) . ?
N19 C175 1.46(3) . ?
N20 C176 1.34(4) . ?
N20 C177 1.47(4) . ?
N20 C180 1.46(4) . ?
C137 H137 0.9500 . ?
C137 C138 1.33(3) . ?
C138 H138 0.9500 . ?
C139 C140 1.37(3) . ?
C139 C144 1.41(3) . ?
C140 C141 1.38(3) . ?
C140 C145 1.54(3) . ?
C141 H141 0.9500 . ?
C141 C142 1.31(3) . ?
C142 H142 0.9500 . ?
C142 C143 1.39(3) . ?
C143 H143 0.9500 . ?
C143 C144 1.39(3) . ?
C144 C148 1.54(3) . ?
C145 H145 1.0000 . ?
C145 C146 1.51(3) . ?
C145 C147 1.53(3) . ?
C146 H14D 0.9800 . ?
C146 H14E 0.9800 . ?
C146 H14F 0.9800 . ?
C147 H14G 0.9800 . ?
C147 H14H 0.9800 . ?
C147 H14I 0.9800 . ?
C148 H148 1.0000 . ?
C148 C149 1.55(3) . ?
C148 C150 1.53(3) . ?
C149 H14J 0.9800 . ?
C149 H14K 0.9800 . ?
C149 H14L 0.9800 . ?
C150 H15D 0.9800 . ?
C150 H15E 0.9800 . ?
C150 H15F 0.9800 . ?
C151 C152 1.34(3) . ?
C151 C156 1.39(3) . ?
C152 C153 1.39(3) . ?
C152 C157 1.59(3) . ?
C153 H153 0.9500 . ?
C153 C154 1.36(3) . ?
C154 H154 0.9500 . ?
C154 C155 1.36(3) . ?
C155 H155 0.9500 . ?
C155 C156 1.41(3) . ?
C156 C160 1.55(3) . ?
C157 H157 1.0000 . ?
C157 C158 1.52(3) . ?
C157 C159 1.50(3) . ?
C158 H15G 0.9800 . ?
C158 H15H 0.9800 . ?
C158 H15I 0.9800 . ?
C159 H15J 0.9800 . ?
C159 H15K 0.9800 . ?
C159 H15L 0.9800 . ?
C160 H160 1.0000 . ?
C160 C161 1.51(3) . ?
C160 C162 1.52(3) . ?
C161 H16A 0.9800 . ?
C161 H16B 0.9800 . ?
C161 H16C 0.9800 . ?
C162 H16D 0.9800 . ?
C162 H16E 0.9800 . ?
C162 H16F 0.9800 . ?
C164 H164 0.9500 . ?
C164 C165 1.35(4) . ?
C165 H165 0.9500 . ?
C166 C167 1.29(3) . ?
C166 C171 1.43(3) . ?
C167 C168 1.41(3) . ?
C167 C172 1.52(3) . ?
C168 H168 0.9500 . ?
C168 C169 1.38(3) . ?
C169 C170 1.42(3) . ?
C169 C173 1.50(3) . ?
C170 H170 0.9500 . ?
C170 C171 1.40(3) . ?
C171 C174 1.50(3) . ?
C172 H17A 0.9800 . ?
C172 H17B 0.9800 . ?
C172 H17C 0.9800 . ?
C173 H17D 0.9800 . ?
C173 H17E 0.9800 . ?
C173 H17F 0.9800 . ?
C174 H17G 0.9800 . ?
C174 H17H 0.9800 . ?
C174 H17I 0.9800 . ?
C175 H17J 0.9900 . ?
C175 H17K 0.9900 . ?
C175 C176 1.57(4) . ?
C177 H17L 0.9900 . ?
C177 H17M 0.9900 . ?
C177 C178 1.56(4) . ?
C178 H17N 0.9900 . ?
C178 H17O 0.9900 . ?
C179 H17P 0.9900 . ?
C179 H17Q 0.9900 . ?
C179 C180 1.53(4) . ?
C180 H18A 0.9900 . ?
C180 H18B 0.9900 . ?
P1 F1 1.561(12) . ?
P1 F2 1.547(12) . ?
P1 F3 1.594(12) . ?
P1 F4 1.592(13) . ?
P1 F5 1.603(14) . ?
P1 F6 1.590(13) . ?
P3 F13 1.610(18) . ?
P3 F14 1.589(18) . ?
P3 F15 1.615(19) . ?
P3 F16 1.604(18) . ?
P3 F17 1.60(2) . ?
P3 F18 1.62(2) . ?
P2 F7 1.571(12) . ?
P2 F8 1.584(13) . ?
P2 F9 1.582(13) . ?
P2 F10 1.592(13) . ?
P2 F11 1.588(13) . ?
P2 F12 1.575(14) . ?
P4 F19 1.640(17) . ?
P4 F20 1.618(19) . ?
P4 F21 1.637(16) . ?
P4 F22 1.629(19) . ?
P4 F23 1.637(16) . ?
P4 F24 1.639(16) . ?
P4A F19A 1.64(2) . ?
P4A F20A 1.61(3) . ?
P4A F21A 1.64(2) . ?
P4A F22A 1.61(3) . ?
P4A F23A 1.66(2) . ?
P4A F24A 1.63(2) . ?
C68 H68A 0.9800 . ?
C68 H68B 0.9800 . ?
C68 H68C 0.9800 . ?
C69 H69A 0.9800 . ?
C69 H69B 0.9800 . ?
C69 H69C 0.9800 . ?
C230 H23A 0.9900 . ?
C230 H23B 0.9900 . ?
C230 C231 1.530(19) . ?
C231 O5A 1.221(18) . ?
C231 N15A 1.367(17) . ?
N15A C232 1.456(17) . ?
N15A C235 1.467(17) . ?
C232 H23C 0.9900 . ?
C232 H23D 0.9900 . ?
C232 C233 1.507(19) . ?
C233 H23E 0.9900 . ?
C233 H23F 0.9900 . ?
C233 O6A 1.423(19) . ?
C235 H23G 0.9900 . ?
C235 H23H 0.9900 . ?
C235 C234 1.497(19) . ?
C234 H23I 0.9900 . ?
C234 H23J 0.9900 . ?
C234 O6A 1.430(19) . ?

loop_
_geom_torsion_atom_site_label_1
_geom_torsion_atom_site_label_2
_geom_torsion_atom_site_label_3
_geom_torsion_atom_site_label_4
_geom_torsion
_geom_torsion_site_symmetry_1
_geom_torsion_site_symmetry_2
_geom_torsion_site_symmetry_3
_geom_torsion_site_symmetry_4
_geom_torsion_publ_flag
O2 C44 C45 N5 -57(3) . . . . ?
N1 C2 C3 N2 -2(2) . . . . ?
N1 C4 C5 C6 178.5(17) . . . . ?
N1 C4 C5 C10 -1(3) . . . . ?
N1 C4 C9 C8 178.9(17) . . . . ?
N1 C4 C9 C13 4(3) . . . . ?
N2 C16 C17 C18 175.6(17) . . . . ?
N2 C16 C17 C22 -5(3) . . . . ?
N2 C16 C21 C20 -175.3(19) . . . . ?
N2 C16 C21 C25 5(3) . . . . ?
N3 C29 C30 N4 0(3) . . . . ?
N3 C31 C32 C33 -174.6(19) . . . . ?
N3 C31 C32 C37 8(3) . . . . ?
N3 C31 C36 C35 172.3(18) . . . . ?
N3 C31 C36 C39 -4(3) . . . . ?
N4 C40 C41 O1 2(3) . . . . ?
N4 C40 C41 N5 -178(2) . . . . ?
N5 C42 C43 O2 55(3) . . . . ?
C1 N1 C2 C3 -1(2) . . . . ?
C1 N1 C4 C5 -84(2) . . . . ?
C1 N1 C4 C9 97(2) . . . . ?
C1 N2 C3 C2 5(2) . . . . ?
C1 N2 C16 C17 82(2) . . . . ?
C1 N2 C16 C21 -102(2) . . . . ?
C2 N1 C1 Au1 -177.9(13) . . . . ?
C2 N1 C1 N2 3.1(18) . . . . ?
C2 N1 C4 C5 87(2) . . . . ?
C2 N1 C4 C9 -92(2) . . . . ?
C3 N2 C1 Au1 176.5(14) . . . . ?
C3 N2 C1 N1 -4.6(18) . . . . ?
C3 N2 C16 C17 -87(3) . . . . ?
C3 N2 C16 C21 89(2) . . . . ?
C4 N1 C1 Au1 -6(2) . . . . ?
C4 N1 C1 N2 175.0(14) . . . . ?
C4 N1 C2 C3 -172.1(16) . . . . ?
C4 C5 C6 C7 0(3) . . . . ?
C4 C5 C10 C11 -121(2) . . . . ?
C4 C5 C10 C12 112(2) . . . . ?
C4 C9 C13 C14 -142(2) . . . . ?
C4 C9 C13 C15 95(2) . . . . ?
C5 C4 C9 C8 0(3) . . . . ?
C5 C4 C9 C13 -175.2(17) . . . . ?
C5 C6 C7 C8 4(3) . . . . ?
C6 C5 C10 C11 59(2) . . . . ?
C6 C5 C10 C12 -68(2) . . . . ?
C6 C7 C8 C9 -7(3) . . . . ?
C7 C8 C9 C4 5(3) . . . . ?
C7 C8 C9 C13 -180.0(19) . . . . ?
C8 C9 C13 C14 44(3) . . . . ?
C8 C9 C13 C15 -79(2) . . . . ?
C9 C4 C5 C6 -2(3) . . . . ?
C9 C4 C5 C10 178.3(19) . . . . ?
C10 C5 C6 C7 179.7(18) . . . . ?
C16 N2 C1 Au1 6(2) . . . . ?
C16 N2 C1 N1 -174.8(15) . . . . ?
C16 N2 C3 C2 174.5(18) . . . . ?
C16 C17 C18 C19 0(3) . . . . ?
C16 C17 C22 C23 108(2) . . . . ?
C16 C17 C22 C24 -127(2) . . . . ?
C16 C21 C25 C26 125(2) . . . . ?
C16 C21 C25 C27 -113(2) . . . . ?
C17 C16 C21 C20 1(3) . . . . ?
C17 C16 C21 C25 -179(2) . . . . ?
C17 C18 C19 C20 -1(3) . . . . ?
C18 C17 C22 C23 -73(2) . . . . ?
C18 C17 C22 C24 52(2) . . . . ?
C18 C19 C20 C21 2(4) . . . . ?
C19 C20 C21 C16 -1(3) . . . . ?
C19 C20 C21 C25 178(2) . . . . ?
C20 C21 C25 C26 -54(3) . . . . ?
C20 C21 C25 C27 68(3) . . . . ?
C21 C16 C17 C18 0(3) . . . . ?
C21 C16 C17 C22 179.0(17) . . . . ?
C22 C17 C18 C19 -178.6(18) . . . . ?
C28 N3 C29 C30 0(3) . . . . ?
C28 N3 C31 C32 -96(2) . . . . ?
C28 N3 C31 C36 90(2) . . . . ?
C28 N4 C30 C29 0(3) . . . . ?
C28 N4 C40 C41 -77(2) . . . . ?
C29 N3 C28 Au1 -173.4(15) . . . . ?
C29 N3 C28 N4 0(2) . . . . ?
C29 N3 C31 C32 95(2) . . . . ?
C29 N3 C31 C36 -79(3) . . . . ?
C30 N4 C28 Au1 172.9(16) . . . . ?
C30 N4 C28 N3 0(2) . . . . ?
C30 N4 C40 C41 89(3) . . . . ?
C31 N3 C28 Au1 17(3) . . . . ?
C31 N3 C28 N4 -170.1(17) . . . . ?
C31 N3 C29 C30 170.8(18) . . . . ?
C31 C32 C33 C34 1(3) . . . . ?
C32 C31 C36 C35 -1(3) . . . . ?
C32 C31 C36 C39 -178.2(19) . . . . ?
C32 C33 C34 C35 1(3) . . . . ?
C32 C33 C34 C38 178(2) . . . . ?
C33 C34 C35 C36 -3(3) . . . . ?
C34 C35 C36 C31 3(3) . . . . ?
C34 C35 C36 C39 180(2) . . . . ?
C36 C31 C32 C33 -1(3) . . . . ?
C36 C31 C32 C37 -178(2) . . . . ?
C37 C32 C33 C34 178(2) . . . . ?
C38 C34 C35 C36 180(2) . . . . ?
C40 N4 C28 Au1 -19(3) . . . . ?
C40 N4 C28 N3 168.0(17) . . . . ?
C40 N4 C30 C29 -167(2) . . . . ?
C41 N5 C42 C43 117(3) . . . . ?
C41 N5 C45 C44 -114(3) . . . . ?
C42 N5 C41 O1 -173(3) . . . . ?
C42 N5 C41 C40 7(4) . . . . ?
C42 N5 C45 C44 58(3) . . . . ?
C43 O2 C44 C45 56(3) . . . . ?
C44 O2 C43 C42 -57(3) . . . . ?
C45 N5 C41 O1 -2(4) . . . . ?
C45 N5 C41 C40 178(2) . . . . ?
C45 N5 C42 C43 -54(3) . . . . ?
O6 C134 C135 N15 65(6) . . . . ?
N11 C92 C93 N12 2(2) . . . . ?
N11 C94 C95 C96 -175.6(18) . . . . ?
N11 C94 C95 C100 1(3) . . . . ?
N11 C94 C99 C98 177.6(18) . . . . ?
N11 C94 C99 C103 -3(3) . . . . ?
N12 C106 C107 C108 -178.4(19) . . . . ?
N12 C106 C107 C112 2(3) . . . . ?
N12 C106 C111 C110 179(2) . . . . ?
N12 C106 C111 C115 -13(4) . . . . ?
N13 C121 C122 C123 -179(2) . . . . ?
N13 C121 C122 C127 11(4) . . . . ?
N13 C121 C126 C125 175(2) . . . . ?
N13 C121 C126 C129 -4(3) . . . . ?
N14 C119 C120 N13 1(3) . . . . ?
N14 C130 C131 O5 -33(14) . . . . ?
N14 C130 C131 N15 130(10) . . . . ?
N14 C230 C231 O5A -1(6) . . . . ?
N14 C230 C231 N15A -176(3) . . . . ?
N15 C132 C133 O6 -38(9) . . . . ?
C91 N11 C92 C93 -2(2) . . . . ?
C91 N11 C94 C95 87(2) . . . . ?
C91 N11 C94 C99 -94(2) . . . . ?
C91 N12 C93 C92 -2(2) . . . . ?
C91 N12 C106 C107 -84(2) . . . . ?
C91 N12 C106 C111 104(3) . . . . ?
C92 N11 C91 Au3 179.4(13) . . . . ?
C92 N11 C91 N12 0.5(19) . . . . ?
C92 N11 C94 C95 -89(2) . . . . ?
C92 N11 C94 C99 90(2) . . . . ?
C93 N12 C91 Au3 -178.2(13) . . . . ?
C93 N12 C91 N11 1(2) . . . . ?
C93 N12 C106 C107 90(3) . . . . ?
C93 N12 C106 C111 -83(3) . . . . ?
C94 N11 C91 Au3 3(2) . . . . ?
C94 N11 C91 N12 -176.3(16) . . . . ?
C94 N11 C92 C93 175.2(17) . . . . ?
C94 C95 C96 C97 -5(3) . . . . ?
C94 C95 C100 C101 122(2) . . . . ?
C94 C95 C100 C102 -111(2) . . . . ?
C94 C99 C103 C104 144(2) . . . . ?
C94 C99 C103 C105 -93(2) . . . . ?
C95 C94 C99 C98 -3(3) . . . . ?
C95 C94 C99 C103 175.7(19) . . . . ?
C95 C96 C97 C98 3(3) . . . . ?
C96 C95 C100 C101 -62(3) . . . . ?
C96 C95 C100 C102 66(2) . . . . ?
C96 C97 C98 C99 -1(3) . . . . ?
C97 C98 C99 C94 1(3) . . . . ?
C97 C98 C99 C103 -178(2) . . . . ?
C98 C99 C103 C104 -37(3) . . . . ?
C98 C99 C103 C105 86(2) . . . . ?
C99 C94 C95 C96 5(3) . . . . ?
C99 C94 C95 C100 -178.1(19) . . . . ?
C100 C95 C96 C97 178.3(19) . . . . ?
C106 N12 C91 Au3 -4(3) . . . . ?
C106 N12 C91 N11 175.1(17) . . . . ?
C106 N12 C93 C92 -175.9(19) . . . . ?
C106 C107 C108 C109 6(4) . . . . ?
C106 C107 C112 C113 -108(2) . . . . ?
C106 C107 C112 C114 124(2) . . . . ?
C106 C111 C115 C116 -121(3) . . . . ?
C106 C111 C115 C117 118(3) . . . . ?
C107 C106 C111 C110 7(4) . . . . ?
C107 C106 C111 C115 175(2) . . . . ?
C107 C108 C109 C110 -8(4) . . . . ?
C108 C107 C112 C113 73(3) . . . . ?
C108 C107 C112 C114 -56(3) . . . . ?
C108 C109 C110 C111 9(4) . . . . ?
C109 C110 C111 C106 -8(4) . . . . ?
C109 C110 C111 C115 -176(3) . . . . ?
C110 C111 C115 C116 46(4) . . . . ?
C110 C111 C115 C117 -74(3) . . . . ?
C111 C106 C107 C108 -6(3) . . . . ?
C111 C106 C107 C112 175(2) . . . . ?
C112 C107 C108 C109 -174(2) . . . . ?
C118 N13 C120 C119 0(3) . . . . ?
C118 N13 C121 C122 -95(3) . . . . ?
C118 N13 C121 C126 89(3) . . . . ?
C118 N14 C119 C120 -2(3) . . . . ?
C118 N14 C130 C131 85(8) . . . . ?
C118 N14 C230 C231 86(4) . . . . ?
C119 N14 C118 Au3 -177.1(17) . . . . ?
C119 N14 C118 N13 2(2) . . . . ?
C119 N14 C130 C131 -91(9) . . . . ?
C119 N14 C230 C231 -90(4) . . . . ?
C120 N13 C118 Au3 177.6(18) . . . . ?
C120 N13 C118 N14 -1(2) . . . . ?
C120 N13 C121 C122 76(3) . . . . ?
C120 N13 C121 C126 -100(3) . . . . ?
C121 N13 C118 Au3 -10(3) . . . . ?
C121 N13 C118 N14 170.9(19) . . . . ?
C121 N13 C120 C119 -172(2) . . . . ?
C121 C122 C123 C124 6(3) . . . . ?
C122 C121 C126 C125 -1(4) . . . . ?
C122 C121 C126 C129 -179(2) . . . . ?
C122 C123 C124 C125 -5(3) . . . . ?
C122 C123 C124 C128 177(2) . . . . ?
C123 C124 C125 C126 1(4) . . . . ?
C124 C125 C126 C121 2(4) . . . . ?
C124 C125 C126 C129 -179(2) . . . . ?
C126 C121 C122 C123 -3(4) . . . . ?
C126 C121 C122 C127 -174(2) . . . . ?
C127 C122 C123 C124 177(2) . . . . ?
C128 C124 C125 C126 179(2) . . . . ?
C130 N14 C118 Au3 6(4) . . . . ?
C130 N14 C118 N13 -175(3) . . . . ?
C130 N14 C119 C120 174(4) . . . . ?
C131 N15 C132 C133 -134(10) . . . . ?
C131 N15 C135 C134 120(10) . . . . ?
C132 N15 C131 O5 -178(10) . . . . ?
C132 N15 C131 C130 20(11) . . . . ?
C132 N15 C135 C134 -47(7) . . . . ?
C133 O6 C134 C135 -71(4) . . . . ?
C134 O6 C133 C132 58(7) . . . . ?
C135 N15 C131 O5 15(15) . . . . ?
C135 N15 C131 C130 -147(9) . . . . ?
C135 N15 C132 C133 33(9) . . . . ?
O4 C89 C90 N10 -58(2) . . . . ?
N6 C47 C48 N7 2(2) . . . . ?
N6 C49 C50 C51 -177.0(17) . . . . ?
N6 C49 C50 C55 -1(3) . . . . ?
N6 C49 C54 C53 -178.8(17) . . . . ?
N6 C49 C54 C58 -6(3) . . . . ?
N7 C61 C62 C63 177.6(17) . . . . ?
N7 C61 C62 C67 -7(3) . . . . ?
N7 C61 C66 C65 -176.1(17) . . . . ?
N7 C61 C66 C70 4(3) . . . . ?
N8 C74 C75 N9 5(2) . . . . ?
N8 C76 C77 C78 -177.9(18) . . . . ?
N8 C76 C77 C82 0(3) . . . . ?
N8 C76 C81 C80 177.4(18) . . . . ?
N8 C76 C81 C84 0(3) . . . . ?
N9 C85 C86 O3 5(3) . . . . ?
N9 C85 C86 N10 179.9(18) . . . . ?
N10 C87 C88 O4 61(3) . . . . ?
C46 N6 C47 C48 0(2) . . . . ?
C46 N6 C49 C50 -93(2) . . . . ?
C46 N6 C49 C54 92(2) . . . . ?
C46 N7 C48 C47 -3(2) . . . . ?
C46 N7 C61 C62 103(2) . . . . ?
C46 N7 C61 C66 -81(2) . . . . ?
C47 N6 C46 Au2 179.3(13) . . . . ?
C47 N6 C46 N7 -1.9(18) . . . . ?
C47 N6 C49 C50 90(2) . . . . ?
C47 N6 C49 C54 -84(2) . . . . ?
C48 N7 C46 Au2 -178.2(13) . . . . ?
C48 N7 C46 N6 2.9(18) . . . . ?
C48 N7 C61 C62 -81(2) . . . . ?
C48 N7 C61 C66 95(2) . . . . ?
C49 N6 C46 Au2 2(2) . . . . ?
C49 N6 C46 N7 -178.8(14) . . . . ?
C49 N6 C47 C48 176.8(17) . . . . ?
C49 C50 C51 C52 -2(3) . . . . ?
C49 C50 C55 C56 136(2) . . . . ?
C49 C50 C55 C57 -105(2) . . . . ?
C49 C54 C58 C59 -115(2) . . . . ?
C49 C54 C58 C60 126(2) . . . . ?
C50 C49 C54 C53 7(3) . . . . ?
C50 C49 C54 C58 179.9(18) . . . . ?
C50 C51 C52 C53 3(3) . . . . ?
C51 C50 C55 C56 -48(3) . . . . ?
C51 C50 C55 C57 71(2) . . . . ?
C51 C52 C53 C54 1(3) . . . . ?
C52 C53 C54 C49 -6(3) . . . . ?
C52 C53 C54 C58 -178.7(18) . . . . ?
C53 C54 C58 C59 57(3) . . . . ?
C53 C54 C58 C60 -62(2) . . . . ?
C54 C49 C50 C51 -3(3) . . . . ?
C54 C49 C50 C55 172.5(18) . . . . ?
C55 C50 C51 C52 -177.7(18) . . . . ?
C61 N7 C46 Au2 -2(2) . . . . ?
C61 N7 C46 N6 179.3(16) . . . . ?
C61 N7 C48 C47 -179.4(17) . . . . ?
C61 C62 C63 C64 -4(3) . . . . ?
C61 C62 C67 C68 -103(3) . . . . ?
C61 C62 C67 C69 131(2) . . . . ?
C61 C66 C70 C71 120(2) . . . . ?
C61 C66 C70 C72 -112(2) . . . . ?
C62 C61 C66 C65 0(3) . . . . ?
C62 C61 C66 C70 179.4(17) . . . . ?
C62 C63 C64 C65 4(3) . . . . ?
C63 C62 C67 C68 73(3) . . . . ?
C63 C62 C67 C69 -53(3) . . . . ?
C63 C64 C65 C66 -3(3) . . . . ?
C64 C65 C66 C61 1(3) . . . . ?
C64 C65 C66 C70 -179.0(18) . . . . ?
C65 C66 C70 C71 -61(2) . . . . ?
C65 C66 C70 C72 67(2) . . . . ?
C66 C61 C62 C63 2(3) . . . . ?
C66 C61 C62 C67 177.4(17) . . . . ?
C67 C62 C63 C64 -179.6(18) . . . . ?
C73 N8 C74 C75 -4(2) . . . . ?
C73 N8 C76 C77 -88(2) . . . . ?
C73 N8 C76 C81 88(3) . . . . ?
C73 N9 C75 C74 -4(2) . . . . ?
C73 N9 C85 C86 76(2) . . . . ?
C74 N8 C73 Au2 175.4(15) . . . . ?
C74 N8 C73 N9 1(2) . . . . ?
C74 N8 C76 C77 83(2) . . . . ?
C74 N8 C76 C81 -100(2) . . . . ?
C75 N9 C73 Au2 -172.6(14) . . . . ?
C75 N9 C73 N8 2(2) . . . . ?
C75 N9 C85 C86 -97(2) . . . . ?
C76 N8 C73 Au2 -13(3) . . . . ?
C76 N8 C73 N9 172.7(17) . . . . ?
C76 N8 C74 C75 -175.9(17) . . . . ?
C76 C77 C78 C79 -1(3) . . . . ?
C77 C76 C81 C80 -6(3) . . . . ?
C77 C76 C81 C84 176.8(18) . . . . ?
C77 C78 C79 C80 -3(4) . . . . ?
C77 C78 C79 C83 -176(2) . . . . ?
C78 C79 C80 C81 2(4) . . . . ?
C79 C80 C81 C76 2(3) . . . . ?
C79 C80 C81 C84 179(2) . . . . ?
C81 C76 C77 C78 5(3) . . . . ?
C81 C76 C77 C82 -177(2) . . . . ?
C82 C77 C78 C79 -178(2) . . . . ?
C83 C79 C80 C81 176(2) . . . . ?
C85 N9 C73 Au2 13(3) . . . . ?
C85 N9 C73 N8 -171.8(16) . . . . ?
C85 N9 C75 C74 169.5(18) . . . . ?
C86 N10 C87 C88 113(2) . . . . ?
C86 N10 C90 C89 -113(2) . . . . ?
C87 N10 C86 O3 -1(3) . . . . ?
C87 N10 C86 C85 -175.5(19) . . . . ?
C87 N10 C90 C89 61(2) . . . . ?
C88 O4 C89 C90 62(2) . . . . ?
C89 O4 C88 C87 -63(3) . . . . ?
C90 N10 C86 O3 172(2) . . . . ?
C90 N10 C86 C85 -3(3) . . . . ?
C90 N10 C87 C88 -61(3) . . . . ?
O8 C179 C180 N20 -61(3) . . . . ?
N16 C137 C138 N17 1(2) . . . . ?
N16 C139 C140 C141 -179.6(17) . . . . ?
N16 C139 C140 C145 -4(3) . . . . ?
N16 C139 C144 C143 -177.6(18) . . . . ?
N16 C139 C144 C148 3(3) . . . . ?
N17 C151 C152 C153 -180.0(18) . . . . ?
N17 C151 C152 C157 -4(3) . . . . ?
N17 C151 C156 C155 -178.1(19) . . . . ?
N17 C151 C156 C160 4(3) . . . . ?
N18 C164 C165 N19 6(3) . . . . ?
N18 C166 C167 C168 173(2) . . . . ?
N18 C166 C167 C172 -2(3) . . . . ?
N18 C166 C171 C170 -174.5(19) . . . . ?
N18 C166 C171 C174 4(3) . . . . ?
N19 C175 C176 O7 10(4) . . . . ?
N19 C175 C176 N20 -173(2) . . . . ?
N20 C177 C178 O8 57(3) . . . . ?
C136 N16 C137 C138 -1(2) . . . . ?
C136 N16 C139 C140 -86(2) . . . . ?
C136 N16 C139 C144 91(2) . . . . ?
C136 N17 C138 C137 0(2) . . . . ?
C136 N17 C151 C152 85(3) . . . . ?
C136 N17 C151 C156 -98(2) . . . . ?
C137 N16 C136 Au4 -176.5(13) . . . . ?
C137 N16 C136 N17 1.1(19) . . . . ?
C137 N16 C139 C140 85(2) . . . . ?
C137 N16 C139 C144 -98(2) . . . . ?
C138 N17 C136 Au4 176.8(13) . . . . ?
C138 N17 C136 N16 -1(2) . . . . ?
C138 N17 C151 C152 -92(2) . . . . ?
C138 N17 C151 C156 85(3) . . . . ?
C139 N16 C136 Au4 -4(2) . . . . ?
C139 N16 C136 N17 173.5(16) . . . . ?
C139 N16 C137 C138 -173.4(16) . . . . ?
C139 C140 C141 C142 -3(3) . . . . ?
C139 C140 C145 C146 117(2) . . . . ?
C139 C140 C145 C147 -114(2) . . . . ?
C139 C144 C148 C149 95(2) . . . . ?
C139 C144 C148 C150 -144(2) . . . . ?
C140 C139 C144 C143 -1(3) . . . . ?
C140 C139 C144 C148 -179.8(19) . . . . ?
C140 C141 C142 C143 0(3) . . . . ?
C141 C140 C145 C146 -67(3) . . . . ?
C141 C140 C145 C147 62(3) . . . . ?
C141 C142 C143 C144 3(3) . . . . ?
C142 C143 C144 C139 -2(3) . . . . ?
C142 C143 C144 C148 177(2) . . . . ?
C143 C144 C148 C149 -84(3) . . . . ?
C143 C144 C148 C150 37(3) . . . . ?
C144 C139 C140 C141 3(3) . . . . ?
C144 C139 C140 C145 179.3(19) . . . . ?
C145 C140 C141 C142 -179(2) . . . . ?
C151 N17 C136 Au4 -1(3) . . . . ?
C151 N17 C136 N16 -178.0(17) . . . . ?
C151 N17 C138 C137 177.4(19) . . . . ?
C151 C152 C153 C154 -4(3) . . . . ?
C151 C152 C157 C158 120(2) . . . . ?
C151 C152 C157 C159 -121(2) . . . . ?
C151 C156 C160 C161 -134(2) . . . . ?
C151 C156 C160 C162 104(3) . . . . ?
C152 C151 C156 C155 -1(3) . . . . ?
C152 C151 C156 C160 -179(2) . . . . ?
C152 C153 C154 C155 3(4) . . . . ?
C153 C152 C157 C158 -64(3) . . . . ?
C153 C152 C157 C159 54(3) . . . . ?
C153 C154 C155 C156 -1(4) . . . . ?
C154 C155 C156 C151 0(4) . . . . ?
C154 C155 C156 C160 178(2) . . . . ?
C155 C156 C160 C161 49(3) . . . . ?
C155 C156 C160 C162 -74(3) . . . . ?
C156 C151 C152 C153 3(3) . . . . ?
C156 C151 C152 C157 179(2) . . . . ?
C157 C152 C153 C154 -179(2) . . . . ?
C163 N18 C164 C165 -7(3) . . . . ?
C163 N18 C166 C167 94(2) . . . . ?
C163 N18 C166 C171 -87(3) . . . . ?
C163 N19 C165 C164 -3(3) . . . . ?
C163 N19 C175 C176 -86(3) . . . . ?
C164 N18 C163 Au4 -176.9(18) . . . . ?
C164 N18 C163 N19 5(3) . . . . ?
C164 N18 C166 C167 -83(3) . . . . ?
C164 N18 C166 C171 95(3) . . . . ?
C165 N19 C163 Au4 -179.3(18) . . . . ?
C165 N19 C163 N18 -1(3) . . . . ?
C165 N19 C175 C176 81(3) . . . . ?
C166 N18 C163 Au4 5(3) . . . . ?
C166 N18 C163 N19 -172.8(18) . . . . ?
C166 N18 C164 C165 171(2) . . . . ?
C166 C167 C168 C169 6(4) . . . . ?
C167 C166 C171 C170 4(3) . . . . ?
C167 C166 C171 C174 -178(2) . . . . ?
C167 C168 C169 C170 -5(4) . . . . ?
C167 C168 C169 C173 179(2) . . . . ?
C168 C169 C170 C171 3(4) . . . . ?
C169 C170 C171 C166 -2(3) . . . . ?
C169 C170 C171 C174 179(2) . . . . ?
C171 C166 C167 C168 -5(3) . . . . ?
C171 C166 C167 C172 -180(2) . . . . ?
C172 C167 C168 C169 -179(2) . . . . ?
C173 C169 C170 C171 179(2) . . . . ?
C175 N19 C163 Au4 -11(3) . . . . ?
C175 N19 C163 N18 167.0(19) . . . . ?
C175 N19 C165 C164 -170(2) . . . . ?
C176 N20 C177 C178 126(3) . . . . ?
C176 N20 C180 C179 -126(3) . . . . ?
C177 N20 C176 O7 -179(3) . . . . ?
C177 N20 C176 C175 3(4) . . . . ?
C177 N20 C180 C179 55(3) . . . . ?
C178 O8 C179 C180 69(3) . . . . ?
C179 O8 C178 C177 -66(3) . . . . ?
C180 N20 C176 O7 1(5) . . . . ?
C180 N20 C176 C175 -176(3) . . . . ?
C180 N20 C177 C178 -54(4) . . . . ?
C230 N14 C118 Au3 7(3) . . . . ?
C230 N14 C118 N13 -174(2) . . . . ?
C230 N14 C119 C120 174(2) . . . . ?
C230 C231 N15A C232 -10(6) . . . . ?
C230 C231 N15A C235 180(3) . . . . ?
C231 N15A C232 C233 -122(4) . . . . ?
C231 N15A C235 C234 119(4) . . . . ?
O5A C231 N15A C232 175(4) . . . . ?
O5A C231 N15A C235 5(7) . . . . ?
N15A C232 C233 O6A -54(4) . . . . ?
N15A C235 C234 O6A 59(3) . . . . ?
C232 N15A C235 C234 -52(4) . . . . ?
C232 C233 O6A C234 62(3) . . . . ?
C235 N15A C232 C233 49(4) . . . . ?
C235 C234 O6A C233 -65(3) . . . . ?

loop_
_twin_individual_id
_twin_individual_mass_fraction_refined
1 0.535(13)
2 0.465(13)

loop_
_exptl_oxdiff_crystal_face_indexfrac_h
_exptl_oxdiff_crystal_face_indexfrac_k
_exptl_oxdiff_crystal_face_indexfrac_l
_exptl_oxdiff_crystal_face_x
_exptl_oxdiff_crystal_face_y
_exptl_oxdiff_crystal_face_z
-0.0007 -2.0034 0.9995 0.1065 0.0033 0.0144
0.0007 2.0034 -0.9995 -0.1065 -0.0033 -0.0144
-1.0003 -0.9981 -0.0003 0.0156 -0.0061 -0.1411
1.0003 0.9981 0.0003 -0.0156 0.0061 0.1411
0.0007 4.9992 1.0007 -0.0158 -0.1673 0.0545
-0.0007 -4.9992 -1.0007 0.0158 0.1673 -0.0545

loop_
_smtbx_masks_void_nr
_smtbx_masks_void_average_x
_smtbx_masks_void_average_y
_smtbx_masks_void_average_z
_smtbx_masks_void_volume
_smtbx_masks_void_count_electrons
_smtbx_masks_void_content
1 -0.387 0.121 -0.028 458.9 111.1 ?
2 0.088 0.366 0.890 57.6 0.0 ?
3 -0.219 0.621 0.028 458.9 113.1 ?
4 -0.088 0.866 0.110 57.6 2.9 ?
5 0.344 0.381 0.080 75.3 0.0 ?
6 0.351 0.179 0.411 12.2 0.0 ?
7 0.656 0.881 0.920 75.3 0.0 ?
8 0.649 0.679 0.589 12.2 0.0 ?
